data_7116235
loop_
_publ_author_name
'K\"uhne, Irina A'
'Kostakis, George E.'
'Anson, Christopher E.'
'Powell, Annie K.'

_publ_section_title
;
 A magnetically highly frustrated Cu(II)27 coordination cluster containing
 a Cu18 folded-sheet motif.
;
_journal_issue 13
_journal_name_full 'Chemical communications (Cambridge, England)'
_journal_page_first 2702
_journal_page_last 2705
_journal_paper_doi 10.1039/c4cc09469g
_journal_volume 51
_journal_year 2015
_chemical_formula_moiety 'C94 H136 Cu27 N18 O85, 2(NO3), 2(H2 O), 11(C H4 O)'
_chemical_formula_sum 'C105 H184 Cu27 N20 O104'
_chemical_formula_weight 5106.29
_space_group_crystal_system monoclinic
_space_group_IT_number 14
_space_group_name_Hall '-P 2ybc'
_space_group_name_H-M_alt 'P 1 21/c 1'
_symmetry_space_group_name_Hall '-P 2ybc'
_symmetry_space_group_name_H-M 'P 1 21/c 1'
_atom_sites_solution_hydrogens mixed
_audit_creation_method SHELXL-2014/7
_audit_update_record
;
2014-11-26 deposited with the CCDC.
2015-01-02 downloaded from the CCDC.
;
_cell_angle_alpha 90
_cell_angle_beta 117.116(2)
_cell_angle_gamma 90
_cell_formula_units_Z 4
_cell_length_a 31.939(3)
_cell_length_b 18.8704(16)
_cell_length_c 32.730(3)
_cell_measurement_reflns_used 9115
_cell_measurement_temperature 150(2)
_cell_measurement_theta_max 31.63
_cell_measurement_theta_min 2.65
_cell_volume 17558(3)
_computing_cell_refinement 'Apex2 (Bruker AXS Inc., 2005)'
_computing_data_collection 'Apex2 (Bruker AXS Inc., 2005)'
_computing_data_reduction 'Apex2 (Bruker AXS Inc., 2005)'
_computing_molecular_graphics 'Diamond 2.1 (Crystal Impact, 1998)'
_computing_publication_material 'SHELXL-2014/7 (Sheldrick, 2014)'
_computing_structure_refinement 'SHELXL-2014/7 (Sheldrick, 2014)'
_computing_structure_solution 'Apex2 (Bruker AXS Inc., 2005)'
_diffrn_ambient_temperature 150(2)
_diffrn_detector_area_resol_mean 8.333
_diffrn_measured_fraction_theta_full 0.989
_diffrn_measured_fraction_theta_max 0.946
_diffrn_measurement_device_type 'Bruker SMART Apex'
_diffrn_measurement_method 'CCD area detector, \w-scans'
_diffrn_radiation_monochromator silicon
_diffrn_radiation_type synchrotron
_diffrn_radiation_wavelength 0.80000
_diffrn_reflns_av_R_equivalents 0.0595
_diffrn_reflns_av_unetI/netI 0.0459
_diffrn_reflns_Laue_measured_fraction_full 0.989
_diffrn_reflns_Laue_measured_fraction_max 0.946
_diffrn_reflns_limit_h_max 40
_diffrn_reflns_limit_h_min -41
_diffrn_reflns_limit_k_max 24
_diffrn_reflns_limit_k_min -24
_diffrn_reflns_limit_l_max 42
_diffrn_reflns_limit_l_min -42
_diffrn_reflns_number 194764
_diffrn_reflns_point_group_measured_fraction_full 0.989
_diffrn_reflns_point_group_measured_fraction_max 0.946
_diffrn_reflns_theta_full 29.000
_diffrn_reflns_theta_max 31.757
_diffrn_reflns_theta_min 2.655
_diffrn_source synchrotron
_exptl_absorpt_coefficient_mu 4.581
_exptl_absorpt_correction_T_max 0.746
_exptl_absorpt_correction_T_min 0.545
_exptl_absorpt_correction_type multi-scan
_exptl_absorpt_process_details 'SADABS 2.10 (Bruker AXS Inc., 2005)'
_exptl_crystal_colour 'dark green'
_exptl_crystal_density_diffrn 1.932
_exptl_crystal_description block
_exptl_crystal_F_000 10276
_exptl_crystal_preparation 'Magnetic properties'
_exptl_crystal_recrystallization_method 'Re-crystallisation from solvent: '
_exptl_crystal_size_max 0.180
_exptl_crystal_size_mid 0.150
_exptl_crystal_size_min 0.120
_platon_squeeze_details
;
Spek, A.L. (2003), J.Appl.Cryst. 36, 7-13
;
_refine_diff_density_max 1.859
_refine_diff_density_min -1.083
_refine_diff_density_rms 0.109
_refine_ls_extinction_method none
_refine_ls_goodness_of_fit_ref 1.046
_refine_ls_hydrogen_treatment mixed
_refine_ls_matrix_type full
_refine_ls_number_parameters 2235
_refine_ls_number_reflns 39592
_refine_ls_number_restraints 24
_refine_ls_restrained_S_all 1.046
_refine_ls_R_factor_all 0.0630
_refine_ls_R_factor_gt 0.0507
_refine_ls_shift/su_max 0.001
_refine_ls_shift/su_mean 0.000
_refine_ls_structure_factor_coef Fsqd
_refine_ls_weighting_details 'w=1/[\s^2^(Fo^2^)+(0.0727P)^2^+38.0415P] where P=(Fo^2^+2Fc^2^)/3'
_refine_ls_weighting_scheme calc
_refine_ls_wR_factor_gt 0.1390
_refine_ls_wR_factor_ref 0.1490
_reflns_Friedel_coverage 0.000
_reflns_number_gt 32060
_reflns_number_total 39592
_reflns_threshold_expression 'I > 2\s(I)'
_cod_data_source_file c4cc09469g2.cif
_cod_data_source_block ik450_5_sq
_cod_depositor_comments 'Adding full bibliography for 7116235.cif.'
_cod_database_code 7116235
_shelx_shelxl_version_number 2014/7
_shelx_space_group_comment
;
The symmetry employed for this shelxl refinement is uniquely defined
by the following loop, which should always be used as a source of
symmetry information in preference to the above space-group names.
They are only intended as comments.
;
_shelx_estimated_absorpt_t_min 0.493
_shelx_estimated_absorpt_t_max 0.609
_platon_squeeze_void_probe_radius 1.20

loop_
_space_group_symop_operation_xyz
'x, y, z'
'-x, y+1/2, -z+1/2'
'-x, -y, -z'
'x, -y-1/2, z-1/2'

loop_
_atom_site_label
_atom_site_type_symbol
_atom_site_fract_x
_atom_site_fract_y
_atom_site_fract_z
_atom_site_U_iso_or_equiv
_atom_site_adp_type
_atom_site_occupancy
_atom_site_site_symmetry_order
_atom_site_calc_flag
_atom_site_refinement_flags_posn
_atom_site_refinement_flags_adp
_atom_site_refinement_flags_occupancy
_atom_site_disorder_assembly
_atom_site_disorder_group
Cu1 Cu 0.12761(2) 0.56512(2) 0.22041(2) 0.03232(10) Uani 1 1 d . . . . .
Cu2 Cu 0.20930(2) 0.51029(2) 0.20562(2) 0.02972(10) Uani 1 1 d . . . . .
Cu3 Cu 0.29846(2) 0.46316(2) 0.19691(2) 0.03162(10) Uani 1 1 d . . . . .
Cu4 Cu 0.38005(2) 0.40832(3) 0.18219(2) 0.03986(12) Uani 1 1 d . . . . .
Cu5 Cu 0.22730(2) 0.54763(3) 0.30670(2) 0.03334(11) Uani 1 1 d . . . . .
Cu6 Cu 0.31645(2) 0.52366(3) 0.29374(2) 0.03408(11) Uani 1 1 d . . . . .
Cu7 Cu 0.39809(2) 0.46986(3) 0.27945(2) 0.03915(12) Uani 1 1 d . . . . .
Cu8 Cu 0.48597(2) 0.41378(4) 0.26231(2) 0.05161(15) Uani 1 1 d . . . . .
Cu9 Cu 0.05451(2) 0.45562(3) 0.22905(2) 0.03980(12) Uani 1 1 d . . . . .
Cu10 Cu 0.14413(2) 0.39820(2) 0.21856(2) 0.03183(10) Uani 1 1 d . . . . .
Cu11 Cu 0.22693(2) 0.34386(2) 0.20659(2) 0.03219(10) Uani 1 1 d . . . . .
Cu12 Cu 0.32331(2) 0.30034(3) 0.21282(2) 0.03756(12) Uani 1 1 d . . . . .
Cu13 Cu 0.33006(2) 0.56844(3) 0.39253(2) 0.04357(13) Uani 1 1 d . . . . .
Cu14 Cu 0.42209(2) 0.53052(4) 0.37623(2) 0.04725(14) Uani 1 1 d . . . . .
Cu15 Cu 0.50355(2) 0.46849(4) 0.35602(2) 0.05299(16) Uani 1 1 d . . . . .
Cu16 Cu 0.06566(2) 0.29913(3) 0.22121(2) 0.04248(13) Uani 1 1 d . . . . .
Cu17 Cu 0.15197(2) 0.23662(3) 0.21102(2) 0.03867(12) Uani 1 1 d . . . . .
Cu18 Cu 0.25350(2) 0.18033(3) 0.21749(2) 0.04082(12) Uani 1 1 d . . . . .
Cu19 Cu 0.21100(2) 0.67337(2) 0.23892(2) 0.03521(11) Uani 1 1 d . . . . .
Cu20 Cu 0.27714(2) 0.36018(3) 0.11144(2) 0.03554(11) Uani 1 1 d . . . . .
Cu21 Cu 0.16231(2) 0.81850(3) 0.18715(2) 0.04225(13) Uani 1 1 d . . . . .
Cu22 Cu 0.26760(2) 0.38004(3) 0.01042(2) 0.04242(12) Uani 1 1 d . . . . .
Cu23 Cu 0.16402(2) 0.69429(3) 0.12441(2) 0.04147(12) Uani 1 1 d . . . . .
Cu24 Cu 0.26496(3) 0.52522(3) 0.05611(2) 0.05136(15) Uani 1 1 d . . . . .
Cu25 Cu 0.11055(2) 0.83842(3) 0.08155(2) 0.04824(14) Uani 1 1 d . . . . .
Cu26 Cu 0.25198(3) 0.51423(4) -0.04658(2) 0.0699(2) Uani 1 1 d . . . . .
Cu27 Cu 0.23347(3) 0.57665(3) 0.12780(2) 0.05727(18) Uani 1 1 d . . . . .
O1 O 0.19489(9) 0.57725(13) 0.24335(9) 0.0301(5) Uani 1 1 d . . . . .
O2 O 0.31863(9) 0.38058(14) 0.17433(10) 0.0345(6) Uani 1 1 d . . . . .
O3 O 0.14465(9) 0.47688(14) 0.18085(9) 0.0315(5) Uani 1 1 d D . . . .
H3 H 0.1333(16) 0.464(3) 0.1529(12) 0.038 Uiso 1 1 d D U . . .
O4 O 0.21442(9) 0.40322(15) 0.24773(9) 0.0332(6) Uani 1 1 d D . . . .
H4 H 0.2260(16) 0.381(2) 0.2744(13) 0.040 Uiso 1 1 d D U . . .
O5 O 0.23312(9) 0.43198(14) 0.17783(10) 0.0307(5) Uani 1 1 d D . . . .
H5 H 0.2162(15) 0.424(3) 0.1494(11) 0.037 Uiso 1 1 d D U . . .
O6 O 0.27630(9) 0.53904(15) 0.22754(9) 0.0330(6) Uani 1 1 d D . . . .
H6 H 0.2809(17) 0.5832(18) 0.2253(17) 0.040 Uiso 1 1 d D U . . .
O7 O 0.33670(10) 0.43775(15) 0.27593(10) 0.0372(6) Uani 1 1 d D . . . .
H7 H 0.3356(18) 0.402(2) 0.2927(16) 0.045 Uiso 1 1 d D U . . .
O8 O 0.36138(10) 0.50125(16) 0.21639(10) 0.0373(6) Uani 1 1 d D . . . .
H8 H 0.3581(18) 0.5445(18) 0.2145(18) 0.045 Uiso 1 1 d D U . . .
O9 O 0.14573(10) 0.30996(15) 0.24988(11) 0.0379(6) Uani 1 1 d D . . . .
H9 H 0.1649(16) 0.305(3) 0.2840(12) 0.046 Uiso 1 1 d D U . . .
O10 O 0.22091(10) 0.25335(15) 0.23549(11) 0.0375(6) Uani 1 1 d D . . . .
H10 H 0.2348(17) 0.263(3) 0.2647(12) 0.045 Uiso 1 1 d D U . . .
O11 O 0.35591(10) 0.50780(17) 0.36078(10) 0.0404(7) Uani 1 1 d D . . . .
H11 H 0.3558(19) 0.4624(18) 0.3644(18) 0.049 Uiso 1 1 d D U . . .
O12 O 0.42916(10) 0.44710(19) 0.34407(11) 0.0459(7) Uani 1 1 d D . . . .
H12 H 0.4204(19) 0.405(2) 0.3508(19) 0.055 Uiso 1 1 d D U . . .
O13 O 0.07348(10) 0.39006(15) 0.19117(10) 0.0382(6) Uani 1 1 d . . . . .
C13 C 0.04687(15) 0.3959(3) 0.14160(15) 0.0452(10) Uani 1 1 d . . . . .
H13A H 0.0542 0.4411 0.1316 0.068 Uiso 1 1 calc R U . . .
H13B H 0.0132 0.3938 0.1327 0.068 Uiso 1 1 calc R U . . .
H13C H 0.0553 0.3568 0.1271 0.068 Uiso 1 1 calc R U . . .
O14 O 0.46300(10) 0.49487(19) 0.28776(11) 0.0479(8) Uani 1 1 d . . . . .
C14 C 0.46785(18) 0.5651(3) 0.27304(19) 0.0558(13) Uani 1 1 d . . . . .
H14A H 0.4462 0.5706 0.2403 0.084 Uiso 1 1 calc R U . . .
H14B H 0.5003 0.5720 0.2781 0.084 Uiso 1 1 calc R U . . .
H14C H 0.4604 0.6003 0.2907 0.084 Uiso 1 1 calc R U . . .
O15 O 0.18026(11) 0.79401(15) 0.13879(11) 0.0429(7) Uani 1 1 d . . . . .
C15 C 0.2233(2) 0.8203(3) 0.1417(2) 0.0638(14) Uani 1 1 d . . . . .
H15A H 0.2496 0.8038 0.1703 0.096 Uiso 1 1 calc R U . . .
H15B H 0.2227 0.8722 0.1412 0.096 Uiso 1 1 calc R U . . .
H15C H 0.2274 0.8028 0.1155 0.096 Uiso 1 1 calc R U . . .
O16 O 0.22821(12) 0.46522(18) 0.00196(11) 0.0474(7) Uani 1 1 d . . . . .
C16 C 0.1787(2) 0.4545(4) -0.0127(2) 0.0730(17) Uani 1 1 d . . . . .
H16A H 0.1743 0.4325 0.0122 0.110 Uiso 1 1 calc R U . . .
H16B H 0.1658 0.4234 -0.0397 0.110 Uiso 1 1 calc R U . . .
H16C H 0.1625 0.5003 -0.0207 0.110 Uiso 1 1 calc R U . . .
O17 O 0.52624(13) 0.4027(3) 0.32574(14) 0.0682(11) Uani 1 1 d . . . . .
C17 C 0.5571(3) 0.3442(6) 0.3481(3) 0.120(4) Uani 1 1 d . . . . .
H17A H 0.5611 0.3155 0.3252 0.180 Uiso 1 1 calc R U . . .
H17B H 0.5435 0.3150 0.3638 0.180 Uiso 1 1 calc R U . . .
H17C H 0.5878 0.3624 0.3706 0.180 Uiso 1 1 calc R U . . .
O18 O 0.10521(13) 0.85164(18) 0.13700(12) 0.0531(8) Uani 1 1 d . . . . .
C18 C 0.0731(3) 0.9005(4) 0.1396(2) 0.087(2) Uani 1 1 d . . . . .
H18A H 0.0459 0.9053 0.1093 0.131 Uiso 1 1 calc R U . . .
H18B H 0.0885 0.9467 0.1495 0.131 Uiso 1 1 calc R U . . .
H18C H 0.0626 0.8835 0.1617 0.131 Uiso 1 1 calc R U . . .
O19 O 0.28595(15) 0.4274(2) -0.03021(14) 0.0620(10) Uani 1 1 d . . . . .
C19 C 0.3222(3) 0.4097(5) -0.0405(3) 0.086(2) Uani 1 1 d . . . . .
H19A H 0.3129 0.4208 -0.0728 0.129 Uiso 1 1 calc R U . . .
H19B H 0.3290 0.3590 -0.0352 0.129 Uiso 1 1 calc R U . . .
H19C H 0.3504 0.4369 -0.0208 0.129 Uiso 1 1 calc R U . . .
O20 O 0.04544(13) 0.36671(19) 0.25150(13) 0.0513(8) Uani 1 1 d D . . . .
H20 H 0.048(2) 0.364(3) 0.2785(14) 0.062 Uiso 1 1 d D U . . .
O21 O 0.23473(15) 0.4942(2) 0.09290(13) 0.0583(9) Uani 1 1 d D . . . .
H21 H 0.2059(15) 0.478(3) 0.075(2) 0.070 Uiso 1 1 d D U . . .
O22 O 0.22745(14) 0.65648(18) 0.16253(12) 0.0531(8) Uani 1 1 d D . . . .
H22 H 0.2457(19) 0.683(3) 0.156(2) 0.064 Uiso 1 1 d D U . . .
O23 O 0.27046(10) 0.51168(17) 0.36720(10) 0.0413(7) Uani 1 1 d . . . . .
C21 C 0.25871(15) 0.4779(2) 0.39630(14) 0.0364(8) Uani 1 1 d . . . . .
C22 C 0.29384(15) 0.4684(2) 0.44244(14) 0.0415(9) Uani 1 1 d . . . . .
O24 O 0.33752(11) 0.4924(2) 0.45051(10) 0.0534(9) Uani 1 1 d . . . . .
C28 C 0.3734(2) 0.4995(4) 0.49751(18) 0.0747(19) Uani 1 1 d . . . . .
H28A H 0.3811 0.4526 0.5120 0.112 Uiso 1 1 calc R U . . .
H28B H 0.3618 0.5300 0.5144 0.112 Uiso 1 1 calc R U . . .
H28C H 0.4017 0.5207 0.4980 0.112 Uiso 1 1 calc R U . . .
C23 C 0.28369(17) 0.4369(3) 0.47478(16) 0.0493(11) Uani 1 1 d . . . . .
H23A H 0.3076 0.4319 0.5055 0.059 Uiso 1 1 calc R U . . .
C24 C 0.23811(18) 0.4121(3) 0.46248(16) 0.0506(11) Uani 1 1 d . . . . .
H24A H 0.2310 0.3908 0.4849 0.061 Uiso 1 1 calc R U . . .
C25 C 0.20368(16) 0.4189(2) 0.41771(15) 0.0433(10) Uani 1 1 d . . . . .
H25A H 0.1730 0.4009 0.4092 0.052 Uiso 1 1 calc R U . . .
C26 C 0.21345(14) 0.4521(2) 0.38436(14) 0.0360(8) Uani 1 1 d . . . . .
C27 C 0.17466(14) 0.4559(2) 0.33804(15) 0.0360(8) Uani 1 1 d . . . . .
H27A H 0.1465 0.4312 0.3321 0.043 Uiso 1 1 calc R U . . .
N1 N 0.17588(11) 0.49047(18) 0.30466(11) 0.0328(7) Uani 1 1 d . . . . .
O25 O 0.13619(9) 0.48642(15) 0.26367(9) 0.0348(6) Uani 1 1 d . . . . .
O26 O 0.31585(10) 0.22833(16) 0.25144(11) 0.0433(7) Uani 1 1 d . . . . .
C29 C 0.34811(16) 0.2039(2) 0.29243(17) 0.0457(10) Uani 1 1 d . . . . .
C30 C 0.33410(17) 0.1536(3) 0.31513(19) 0.0517(12) Uani 1 1 d . . . . .
O27 O 0.28803(12) 0.1328(2) 0.29212(13) 0.0579(9) Uani 1 1 d . . . . .
C36 C 0.2664(2) 0.1036(3) 0.3179(2) 0.0620(14) Uani 1 1 d . . . . .
H36A H 0.2778 0.0552 0.3273 0.093 Uiso 1 1 calc R U . . .
H36B H 0.2322 0.1028 0.2989 0.093 Uiso 1 1 calc R U . . .
H36C H 0.2742 0.1328 0.3452 0.093 Uiso 1 1 calc R U . . .
C31 C 0.3657(2) 0.1277(3) 0.3579(2) 0.0663(16) Uani 1 1 d . . . . .
H31A H 0.3560 0.0929 0.3728 0.080 Uiso 1 1 calc R U . . .
C32 C 0.4115(2) 0.1526(4) 0.3786(2) 0.0735(18) Uani 1 1 d . . . . .
H32A H 0.4327 0.1361 0.4084 0.088 Uiso 1 1 calc R U . . .
C33 C 0.42634(19) 0.2006(3) 0.3569(2) 0.0648(15) Uani 1 1 d . . . . .
H33A H 0.4582 0.2160 0.3712 0.078 Uiso 1 1 calc R U . . .
C34 C 0.39486(16) 0.2278(3) 0.31313(18) 0.0511(12) Uani 1 1 d . . . . .
C35 C 0.41293(16) 0.2830(3) 0.29405(18) 0.0519(12) Uani 1 1 d . . . . .
H35A H 0.4450 0.2962 0.3113 0.062 Uiso 1 1 calc R U . . .
N2 N 0.38879(12) 0.3149(2) 0.25587(14) 0.0436(8) Uani 1 1 d . . . . .
O28 O 0.41149(10) 0.36792(17) 0.24515(11) 0.0455(7) Uani 1 1 d . . . . .
O29 O 0.08429(10) 0.23371(16) 0.18571(12) 0.0453(7) Uani 1 1 d . . . . .
C37 C 0.05465(16) 0.1906(3) 0.15190(18) 0.0482(11) Uani 1 1 d . . . . .
C38 C 0.00592(18) 0.2000(3) 0.1374(2) 0.0621(14) Uani 1 1 d . . . . .
O30 O -0.00528(12) 0.2523(2) 0.15906(15) 0.0657(11) Uani 1 1 d . . . . .
C44 C -0.0536(2) 0.2660(4) 0.1455(3) 0.091(2) Uani 1 1 d . . . . .
H44A H -0.0678 0.2889 0.1154 0.137 Uiso 1 1 calc R U . . .
H44B H -0.0564 0.2972 0.1681 0.137 Uiso 1 1 calc R U . . .
H44C H -0.0698 0.2212 0.1439 0.137 Uiso 1 1 calc R U . . .
C39 C -0.0263(2) 0.1577(5) 0.1024(3) 0.096(3) Uani 1 1 d . . . . .
H39A H -0.0590 0.1643 0.0923 0.115 Uiso 1 1 calc R U . . .
C40 C -0.0111(2) 0.1061(5) 0.0821(3) 0.104(3) Uani 1 1 d . . . . .
H40A H -0.0335 0.0772 0.0584 0.125 Uiso 1 1 calc R U . . .
C41 C 0.0361(2) 0.0964(4) 0.0961(2) 0.0780(19) Uani 1 1 d . . . . .
H41A H 0.0462 0.0611 0.0819 0.094 Uiso 1 1 calc R U . . .
C42 C 0.06975(17) 0.1386(3) 0.13145(18) 0.0505(11) Uani 1 1 d . . . . .
C43 C 0.11855(17) 0.1248(2) 0.14389(17) 0.0468(10) Uani 1 1 d . . . . .
H43A H 0.1248 0.0886 0.1272 0.056 Uiso 1 1 calc R U . . .
N3 N 0.15456(13) 0.15656(19) 0.17537(14) 0.0427(8) Uani 1 1 d . . . . .
O31 O 0.19693(11) 0.13219(16) 0.17981(13) 0.0508(8) Uani 1 1 d . . . . .
O32 O 0.48324(11) 0.5515(2) 0.38101(12) 0.0557(9) Uani 1 1 d . . . . .
C45 C 0.50765(17) 0.6113(3) 0.39626(18) 0.0592(14) Uani 1 1 d . . . . .
C46 C 0.55060(18) 0.6166(4) 0.3927(2) 0.0656(16) Uani 1 1 d . . . . .
O33 O 0.56135(13) 0.5582(3) 0.37478(15) 0.0705(12) Uani 1 1 d . . . . .
C52 C 0.6055(2) 0.5556(5) 0.3750(3) 0.089(2) Uani 1 1 d . . . . .
H52A H 0.6070 0.5923 0.3545 0.133 Uiso 1 1 calc R U . . .
H52B H 0.6099 0.5089 0.3644 0.133 Uiso 1 1 calc R U . . .
H52C H 0.6304 0.5638 0.4063 0.133 Uiso 1 1 calc R U . . .
C47 C 0.5770(2) 0.6775(5) 0.4058(3) 0.095(3) Uani 1 1 d . . . . .
H47A H 0.6059 0.6802 0.4041 0.114 Uiso 1 1 calc R U . . .
C48 C 0.5619(3) 0.7329(6) 0.4209(5) 0.147(5) Uani 1 1 d . . . . .
H48A H 0.5791 0.7760 0.4278 0.177 Uiso 1 1 calc R U . . .
C49 C 0.5210(3) 0.7287(5) 0.4269(5) 0.141(5) Uani 1 1 d . . . . .
H49A H 0.5121 0.7675 0.4398 0.169 Uiso 1 1 calc R U . . .
C50 C 0.4934(2) 0.6665(4) 0.4136(3) 0.079(2) Uani 1 1 d . . . . .
C51 C 0.4507(2) 0.6670(4) 0.4203(2) 0.0743(18) Uani 1 1 d . . . . .
H51A H 0.4455 0.7069 0.4352 0.089 Uiso 1 1 calc R U . . .
N4 N 0.41999(14) 0.6168(3) 0.40725(14) 0.0535(10) Uani 1 1 d . . . . .
O34 O 0.38242(12) 0.6308(2) 0.41539(12) 0.0578(9) Uani 1 1 d . . . . .
O35 O 0.22154(11) 0.77473(15) 0.23590(11) 0.0439(7) Uani 1 1 d . . . . .
C53 C 0.26017(16) 0.8129(2) 0.26138(15) 0.0401(9) Uani 1 1 d . . . . .
C54 C 0.25904(19) 0.8863(2) 0.25239(17) 0.0502(11) Uani 1 1 d . . . . .
O36 O 0.21687(14) 0.90926(17) 0.21815(13) 0.0605(10) Uani 1 1 d . . . . .
C60 C 0.2112(3) 0.9832(3) 0.2065(3) 0.081(2) Uani 1 1 d . . . . .
H60A H 0.2335 0.9970 0.1950 0.121 Uiso 1 1 calc R U . . .
H60B H 0.2172 1.0112 0.2338 0.121 Uiso 1 1 calc R U . . .
H60C H 0.1790 0.9918 0.1827 0.121 Uiso 1 1 calc R U . . .
C55 C 0.2983(2) 0.9285(3) 0.2764(2) 0.0589(13) Uani 1 1 d . . . . .
H55A H 0.2972 0.9775 0.2692 0.071 Uiso 1 1 calc R U . . .
C56 C 0.3387(2) 0.8997(3) 0.31064(19) 0.0583(13) Uani 1 1 d . . . . .
H56A H 0.3654 0.9290 0.3271 0.070 Uiso 1 1 calc R U . . .
C57 C 0.34074(18) 0.8288(3) 0.32103(17) 0.0480(11) Uani 1 1 d . . . . .
H57A H 0.3688 0.8095 0.3447 0.058 Uiso 1 1 calc R U . . .
C58 C 0.30117(16) 0.7842(2) 0.29666(15) 0.0404(9) Uani 1 1 d . . . . .
C59 C 0.30527(14) 0.7107(2) 0.31071(14) 0.0359(8) Uani 1 1 d . . . . .
H59A H 0.3333 0.6966 0.3368 0.043 Uiso 1 1 calc R U . . .
N5 N 0.27370(12) 0.66326(18) 0.29037(12) 0.0351(7) Uani 1 1 d . . . . .
O37 O 0.28490(10) 0.59709(14) 0.31282(9) 0.0345(6) Uani 1 1 d . . . . .
O38 O 0.24133(10) 0.33192(16) 0.04765(10) 0.0406(6) Uani 1 1 d . . . . .
C61 C 0.20757(14) 0.2822(2) 0.02879(16) 0.0402(9) Uani 1 1 d . . . . .
C62 C 0.18826(15) 0.2694(3) -0.01887(17) 0.0459(10) Uani 1 1 d . . . . .
O39 O 0.20749(12) 0.3095(2) -0.04083(12) 0.0534(8) Uani 1 1 d . . . . .
C68 C 0.1940(2) 0.2943(4) -0.08800(19) 0.0668(15) Uani 1 1 d . . . . .
H68A H 0.1603 0.3039 -0.1064 0.100 Uiso 1 1 calc R U . . .
H68B H 0.2003 0.2444 -0.0912 0.100 Uiso 1 1 calc R U . . .
H68C H 0.2120 0.3244 -0.0987 0.100 Uiso 1 1 calc R U . . .
C63 C 0.15270(16) 0.2199(3) -0.03967(18) 0.0495(11) Uani 1 1 d . . . . .
H63A H 0.1394 0.2129 -0.0719 0.059 Uiso 1 1 calc R U . . .
C64 C 0.13653(17) 0.1809(3) -0.0147(2) 0.0568(13) Uani 1 1 d . . . . .
H64A H 0.1126 0.1465 -0.0294 0.068 Uiso 1 1 calc R U . . .
C65 C 0.15521(17) 0.1918(3) 0.0322(2) 0.0538(12) Uani 1 1 d . . . . .
H65A H 0.1439 0.1648 0.0496 0.065 Uiso 1 1 calc R U . . .
C66 C 0.19099(15) 0.2426(2) 0.05437(16) 0.0422(10) Uani 1 1 d . . . . .
C67 C 0.20971(14) 0.2480(2) 0.10376(16) 0.0395(9) Uani 1 1 d . . . . .
H67A H 0.1979 0.2162 0.1186 0.047 Uiso 1 1 calc R U . . .
N6 N 0.24135(12) 0.29308(17) 0.12892(12) 0.0362(7) Uani 1 1 d . . . . .
O40 O 0.25530(9) 0.28425(14) 0.17617(10) 0.0350(6) Uani 1 1 d . . . . .
O41 O 0.06147(10) 0.54253(16) 0.19933(10) 0.0392(6) Uani 1 1 d . . . . .
C69 C 0.02387(14) 0.5783(2) 0.16859(14) 0.0382(9) Uani 1 1 d . . . . .
C70 C -0.02113(15) 0.5486(3) 0.15509(16) 0.0425(10) Uani 1 1 d . . . . .
O42 O -0.02146(11) 0.48477(18) 0.17474(13) 0.0506(8) Uani 1 1 d . . . . .
C76 C -0.06457(17) 0.4599(3) 0.1723(2) 0.0602(14) Uani 1 1 d . . . . .
H76A H -0.0856 0.4451 0.1408 0.090 Uiso 1 1 calc R U . . .
H76B H -0.0795 0.4980 0.1814 0.090 Uiso 1 1 calc R U . . .
H76C H -0.0584 0.4195 0.1931 0.090 Uiso 1 1 calc R U . . .
C71 C -0.06148(16) 0.5826(3) 0.12317(17) 0.0512(12) Uani 1 1 d . . . . .
H71A H -0.0915 0.5618 0.1138 0.061 Uiso 1 1 calc R U . . .
C72 C -0.05733(17) 0.6472(3) 0.10511(19) 0.0598(14) Uani 1 1 d . . . . .
H72A H -0.0847 0.6707 0.0833 0.072 Uiso 1 1 calc R U . . .
C73 C -0.01368(17) 0.6776(3) 0.11852(18) 0.0532(12) Uani 1 1 d . . . . .
H73A H -0.0116 0.7224 0.1064 0.064 Uiso 1 1 calc R U . . .
C74 C 0.02778(15) 0.6433(2) 0.14991(15) 0.0409(9) Uani 1 1 d . . . . .
C75 C 0.07157(15) 0.6791(2) 0.16043(14) 0.0385(9) Uani 1 1 d . . . . .
H75A H 0.0699 0.7247 0.1474 0.046 Uiso 1 1 calc R U . . .
N7 N 0.11265(12) 0.65367(17) 0.18617(11) 0.0349(7) Uani 1 1 d . . . . .
O43 O 0.14961(10) 0.69538(14) 0.18987(10) 0.0371(6) Uani 1 1 d . . . . .
O44 O 0.44415(11) 0.4378(2) 0.19790(12) 0.0505(8) Uani 1 1 d . . . . .
C77 C 0.45970(18) 0.4675(3) 0.16998(19) 0.0544(12) Uani 1 1 d . . . . .
C78 C 0.5074(2) 0.4902(4) 0.1892(2) 0.0715(18) Uani 1 1 d . . . . .
O45 O 0.53256(13) 0.4782(3) 0.23537(15) 0.0693(11) Uani 1 1 d . . . . .
C84 C 0.5818(2) 0.4924(6) 0.2565(3) 0.099(3) Uani 1 1 d . . . . .
H84A H 0.5958 0.4705 0.2384 0.149 Uiso 1 1 calc R U . . .
H84B H 0.5965 0.4728 0.2876 0.149 Uiso 1 1 calc R U . . .
H84C H 0.5869 0.5437 0.2579 0.149 Uiso 1 1 calc R U . . .
C79A C 0.5205(5) 0.5370(7) 0.1616(4) 0.059(3) Uiso 0.5 1 d . . P A 1
H79A H 0.5501 0.5602 0.1755 0.070 Uiso 0.5 1 calc R U P A 1
C80A C 0.4911(4) 0.5482(7) 0.1160(4) 0.060(3) Uiso 0.5 1 d . . P A 1
H80A H 0.5023 0.5730 0.0977 0.072 Uiso 0.5 1 calc R U P A 1
C81A C 0.4463(4) 0.5244(7) 0.0968(4) 0.052(2) Uiso 0.5 1 d . . P A 1
H81A H 0.4267 0.5326 0.0650 0.062 Uiso 0.5 1 calc R U P A 1
C82A C 0.4280(4) 0.4878(7) 0.1225(4) 0.042(2) Uiso 0.5 1 d . . P A 1
C79B C 0.5287(5) 0.5080(8) 0.1628(5) 0.070(4) Uiso 0.5 1 d . . P A 2
H79B H 0.5619 0.5139 0.1762 0.084 Uiso 0.5 1 calc R U P A 2
C80B C 0.5016(6) 0.5170(9) 0.1170(6) 0.083(4) Uiso 0.5 1 d . . P A 2
H80B H 0.5147 0.5380 0.0990 0.100 Uiso 0.5 1 calc R U P A 2
C81B C 0.4546(5) 0.4956(9) 0.0963(5) 0.075(4) Uiso 0.5 1 d . . P A 2
H81B H 0.4359 0.5003 0.0641 0.090 Uiso 0.5 1 calc R U P A 2
C82B C 0.4351(5) 0.4664(8) 0.1240(5) 0.056(3) Uiso 0.5 1 d . . P A 2
C83 C 0.38189(19) 0.4574(3) 0.09916(19) 0.0589(13) Uani 1 1 d . . . . .
H83A H 0.3677 0.4572 0.0666 0.071 Uiso 0.5 1 calc R U P A 1
H83B H 0.3656 0.4726 0.0681 0.071 Uiso 0.5 1 calc R U P A 2
N8 N 0.35797(13) 0.4307(2) 0.11760(13) 0.0423(8) Uani 1 1 d . . . . .
O46 O 0.31136(10) 0.41822(16) 0.08808(10) 0.0408(7) Uani 1 1 d . . . . .
O47 O 0.10265(12) 0.73211(16) 0.08234(11) 0.0463(7) Uani 1 1 d . . . . .
C85 C 0.0623(2) 0.6981(3) 0.05881(16) 0.0546(12) Uani 1 1 d . . . . .
C86 C 0.0207(2) 0.7382(3) 0.03380(18) 0.0618(14) Uani 1 1 d . . . . .
O48 O 0.02749(13) 0.8101(2) 0.03697(14) 0.0636(10) Uani 1 1 d . . . . .
C92 C -0.0136(2) 0.8557(4) 0.0174(3) 0.086(2) Uani 1 1 d . . . . .
H92A H -0.0325 0.8441 -0.0152 0.129 Uiso 1 1 calc R U . . .
H92B H -0.0036 0.9053 0.0204 0.129 Uiso 1 1 calc R U . . .
H92C H -0.0325 0.8484 0.0337 0.129 Uiso 1 1 calc R U . . .
C87 C -0.0218(2) 0.7052(4) 0.0092(2) 0.0799(19) Uani 1 1 d . . . . .
H87A H -0.0494 0.7325 -0.0073 0.096 Uiso 1 1 calc R U . . .
C88 C -0.0243(3) 0.6311(5) 0.0084(3) 0.099(3) Uani 1 1 d . . . . .
H88A H -0.0536 0.6086 -0.0098 0.119 Uiso 1 1 calc R U . . .
C89 C 0.0140(3) 0.5908(4) 0.0330(2) 0.088(2) Uani 1 1 d . . . . .
H89A H 0.0111 0.5408 0.0332 0.105 Uiso 1 1 calc R U . . .
C90 C 0.0586(2) 0.6232(3) 0.05849(18) 0.0596(14) Uani 1 1 d . . . . .
C91 C 0.0987(2) 0.5772(3) 0.08053(18) 0.0592(14) Uani 1 1 d . . . . .
H91A H 0.0934 0.5276 0.0765 0.071 Uiso 1 1 calc R U . . .
N9 N 0.14140(17) 0.5983(2) 0.10543(14) 0.0503(10) Uani 1 1 d . . . . .
O49 O 0.17456(16) 0.54471(18) 0.12153(14) 0.0620(10) Uani 1 1 d . . . . .
O50 O 0.29175(17) 0.5591(2) 0.01744(14) 0.0671(11) Uani 1 1 d . . . . .
C93 C 0.3279(3) 0.6015(3) 0.0277(3) 0.084(2) Uani 1 1 d . . . . .
O51A O 0.3078(4) 0.5904(5) -0.0514(3) 0.067(2) Uiso 0.5 1 d . . P B 1
C100 C 0.3166(6) 0.6033(9) -0.0905(6) 0.083(4) Uiso 0.5 1 d . . P B 1
H10A H 0.2937 0.5771 -0.1171 0.124 Uiso 0.5 1 calc R U P B 1
H10B H 0.3137 0.6541 -0.0975 0.124 Uiso 0.5 1 calc R U P B 1
H10C H 0.3484 0.5875 -0.0833 0.124 Uiso 0.5 1 calc R U P B 1
O51B O 0.3258(4) 0.5761(6) -0.0431(4) 0.078(3) Uiso 0.5 1 d . . P B 2
C200 C 0.3393(7) 0.5869(10) -0.0783(6) 0.092(5) Uiso 0.5 1 d . . P B 2
H20A H 0.3183 0.5600 -0.1057 0.137 Uiso 0.5 1 calc R U P B 2
H20B H 0.3371 0.6375 -0.0859 0.137 Uiso 0.5 1 calc R U P B 2
H20C H 0.3718 0.5708 -0.0678 0.137 Uiso 0.5 1 calc R U P B 2
C94A C 0.3343(6) 0.6201(8) -0.0113(5) 0.068(4) Uiso 0.5 1 d . . P B 1
C95A C 0.3741(6) 0.6643(9) -0.0020(6) 0.074(4) Uiso 0.5 1 d . . P B 1
H95A H 0.3838 0.6720 -0.0251 0.089 Uiso 0.5 1 calc R U P B 1
C96A C 0.3981(7) 0.6955(9) 0.0400(6) 0.083(4) Uiso 0.5 1 d . . P B 1
H96A H 0.4245 0.7247 0.0458 0.100 Uiso 0.5 1 calc R U P B 1
C97A C 0.3846(6) 0.6854(9) 0.0748(6) 0.078(4) Uiso 0.5 1 d . . P B 1
H97A H 0.4007 0.7098 0.1031 0.094 Uiso 0.5 1 calc R U P B 1
C98A C 0.3462(5) 0.6379(7) 0.0677(4) 0.054(3) Uiso 0.5 1 d . . P B 1
C94B C 0.3515(6) 0.6101(8) -0.0022(5) 0.070(4) Uiso 0.5 1 d . . P B 2
C95B C 0.3922(7) 0.6489(11) 0.0090(7) 0.097(6) Uiso 0.5 1 d . . P B 2
H95B H 0.4029 0.6560 -0.0134 0.116 Uiso 0.5 1 calc R U P B 2
C96B C 0.4180(10) 0.6781(14) 0.0537(9) 0.132(8) Uiso 0.5 1 d . . P B 2
H96B H 0.4455 0.7053 0.0613 0.158 Uiso 0.5 1 calc R U P B 2
C97B C 0.4028(8) 0.6665(12) 0.0846(8) 0.109(6) Uiso 0.5 1 d . . P B 2
H97B H 0.4203 0.6864 0.1143 0.130 Uiso 0.5 1 calc R U P B 2
C98B C 0.3625(7) 0.6265(9) 0.0763(6) 0.080(5) Uiso 0.5 1 d . . P B 2
C99 C 0.3394(3) 0.6272(4) 0.1071(3) 0.084(2) Uani 1 1 d . . . . .
H99A H 0.3609 0.6480 0.1354 0.100 Uiso 0.5 1 calc R U P B 1
H99B H 0.3523 0.6603 0.1316 0.100 Uiso 0.5 1 calc R U P B 2
N10 N 0.3052(2) 0.5903(3) 0.10575(16) 0.0645(13) Uani 1 1 d . . . . .
O52 O 0.29739(16) 0.5965(2) 0.14335(13) 0.0707(12) Uani 1 1 d . . . . .
N11 N 0.13227(13) 0.3312(2) 0.11353(13) 0.0430(8) Uani 1 1 d . . . . .
O53 O 0.15220(10) 0.32159(15) 0.15722(10) 0.0382(6) Uani 1 1 d . . . . .
O54 O 0.14073(15) 0.38772(19) 0.09852(12) 0.0605(10) Uani 1 1 d . . . . .
O55 O 0.10739(14) 0.2848(2) 0.08862(13) 0.0655(10) Uani 1 1 d . . . . .
N12 N 0.37692(14) 0.6502(2) 0.28009(14) 0.0467(9) Uani 1 1 d . . . . .
O56 O 0.37795(11) 0.59362(17) 0.30101(11) 0.0448(7) Uani 1 1 d . . . . .
O57 O 0.34603(15) 0.6583(2) 0.23988(13) 0.0670(11) Uani 1 1 d . . . . .
O58 O 0.40583(14) 0.6973(2) 0.30064(15) 0.0687(11) Uani 1 1 d . . . . .
O59 O 0.21232(17) 0.6447(3) 0.34301(18) 0.0803(13) Uani 1 1 d . . . . .
N13A N 0.1731(3) 0.6723(5) 0.3313(3) 0.053(2) Uiso 0.5 1 d . . P C 1
O60A O 0.1407(5) 0.6639(8) 0.2909(5) 0.118(4) Uiso 0.5 1 d . . P C 1
O61A O 0.1586(4) 0.7022(6) 0.3533(4) 0.098(3) Uiso 0.5 1 d . . P C 1
N13B N 0.1973(5) 0.6949(8) 0.3253(5) 0.084(3) Uiso 0.5 1 d . . P C 2
O60B O 0.1625(3) 0.6975(5) 0.2867(3) 0.068(2) Uiso 0.5 1 d . . P C 2
O61B O 0.2210(5) 0.7541(8) 0.3460(5) 0.124(4) Uiso 0.5 1 d . . P C 2
N14 N 0.33258(14) 0.2157(2) 0.13076(19) 0.0562(11) Uani 1 1 d . . . . .
O62 O 0.34120(14) 0.2066(2) 0.17233(15) 0.0600(9) Uani 1 1 d . . . . .
O63 O 0.34591(13) 0.2723(2) 0.11991(14) 0.0595(9) Uani 1 1 d . . . . .
O64 O 0.31099(16) 0.1712(2) 0.10153(18) 0.0765(12) Uani 1 1 d . . . . .
N15 N 0.53043(19) 0.3732(3) 0.43063(18) 0.0755(15) Uani 1 1 d . . . . .
O65 O 0.54072(14) 0.4331(3) 0.41914(14) 0.0730(12) Uani 1 1 d . . . . .
O66 O 0.49801(18) 0.3375(3) 0.40201(19) 0.0958(16) Uani 1 1 d . . . . .
O67 O 0.5532(2) 0.3520(4) 0.47093(19) 0.115(2) Uani 1 1 d . . . . .
N16 N 0.11156(19) 0.9811(2) 0.05950(19) 0.0641(13) Uani 1 1 d . . . . .
O68A O 0.1351(3) 0.9375(4) 0.0873(3) 0.0611(17) Uiso 0.57 1 d . . P D 1
O69A O 0.0692(3) 0.9664(4) 0.0295(3) 0.0674(18) Uiso 0.57 1 d . . P D 1
O70A O 0.1269(3) 1.0415(4) 0.0569(3) 0.0626(18) Uiso 0.57 1 d . . P D 1
O68B O 0.0835(3) 0.9329(5) 0.0530(3) 0.064(2) Uiso 0.43 1 d . . P D 2
O70B O 0.1030(5) 1.0408(7) 0.0458(4) 0.081(3) Uiso 0.43 1 d . . P D 2
O69B O 0.1555(5) 0.9627(7) 0.0926(4) 0.083(3) Uiso 0.43 1 d . . P D 2
N17 N 0.19404(18) 0.4750(3) -0.13745(18) 0.0629(12) Uani 1 1 d . . . . .
O71 O 0.23455(17) 0.5035(3) -0.11430(15) 0.0751(12) Uani 1 1 d . . . . .
O72 O 0.17154(17) 0.4548(3) -0.11776(19) 0.0934(17) Uani 1 1 d . . . . .
O73 O 0.17932(18) 0.4694(3) -0.17923(16) 0.0828(13) Uani 1 1 d . . . . .
N18A N 0.1806(4) 0.6653(7) 0.0258(4) 0.094(3) Uiso 0.62 1 d . . P E 1
O74A O 0.1928(3) 0.6131(5) 0.0119(3) 0.085(2) Uiso 0.62 1 d . . P E 1
O75A O 0.1991(3) 0.6824(4) 0.0663(3) 0.078(2) Uiso 0.62 1 d . . P E 1
O76A O 0.1427(5) 0.6976(7) -0.0044(5) 0.133(4) Uiso 0.62 1 d . . P E 1
N18B N 0.2158(5) 0.6804(7) 0.0341(5) 0.062(3) Uiso 0.38 1 d . . P E 2
O76B O 0.2285(7) 0.7159(11) 0.0694(7) 0.132(6) Uiso 0.38 1 d . . P E 2
O74B O 0.2280(5) 0.7053(8) 0.0096(6) 0.100(4) Uiso 0.38 1 d . . P E 2
O75B O 0.2042(6) 0.6239(9) 0.0394(6) 0.097(4) Uiso 0.38 1 d . . P E 2
O81 O 0.28323(14) 0.11389(19) 0.19095(15) 0.0577(9) Uani 1 1 d D . . . .
H811 H 0.263(2) 0.093(4) 0.1649(17) 0.087 Uiso 1 1 d D U . . .
H812 H 0.306(2) 0.139(4) 0.185(2) 0.087 Uiso 1 1 d D U . . .
O82 O 0.12409(17) 0.8239(2) 0.02871(14) 0.0675(11) Uani 1 1 d . . . . .
O83 O 0.4500(4) 0.4604(5) 0.4451(3) 0.079(3) Uani 0.5 1 d D . P F -1
H83 H 0.445(5) 0.412(3) 0.447(5) 0.094 Uiso 0.5 1 d D U P G -1
C183 C 0.4865(5) 0.4825(10) 0.4875(5) 0.086(4) Uani 0.5 1 d . . P F -1
H18D H 0.4921 0.4460 0.5107 0.129 Uiso 0.5 1 calc R U P F -1
H18E H 0.5152 0.4899 0.4843 0.129 Uiso 0.5 1 calc R U P F -1
H18F H 0.4775 0.5269 0.4969 0.129 Uiso 0.5 1 calc R U P F -1
O84 O 0.29844(14) 0.6385(2) 0.41501(15) 0.0670(11) Uani 1 1 d D . . . .
H84 H 0.2688(15) 0.649(4) 0.397(2) 0.080 Uiso 1 1 d D U . . .
C184 C 0.3189(4) 0.6982(6) 0.4414(4) 0.154(5) Uani 1 1 d . . . . .
H18G H 0.2955 0.7232 0.4476 0.230 Uiso 1 1 calc R U . . .
H18H H 0.3454 0.6838 0.4705 0.230 Uiso 1 1 calc R U . . .
H18I H 0.3302 0.7296 0.4247 0.230 Uiso 1 1 calc R U . . .
O85 O 0.06389(14) 0.2174(2) 0.25910(15) 0.0622(10) Uani 1 1 d D . . . .
H85 H 0.077(2) 0.178(2) 0.2522(15) 0.075 Uiso 1 1 d D U . . .
C185 C 0.0844(5) 0.2186(6) 0.3050(3) 0.145(5) Uani 1 1 d D . . . .
H18J H 0.0792 0.1732 0.3165 0.217 Uiso 1 1 calc R U . . .
H18K H 0.1182 0.2267 0.3169 0.217 Uiso 1 1 calc R U . . .
H18L H 0.0707 0.2569 0.3153 0.217 Uiso 1 1 calc R U . . .
O86 O 0.04349(15) 0.5080(2) 0.27631(14) 0.0609(9) Uani 1 1 d D . . . .
H86 H 0.036(2) 0.490(3) 0.3002(18) 0.073 Uiso 1 1 d D U . . .
C186 C 0.0606(6) 0.5734(5) 0.2944(4) 0.163(6) Uani 1 1 d . . . . .
H18M H 0.0496 0.5860 0.3169 0.244 Uiso 1 1 calc R U . . .
H18N H 0.0951 0.5722 0.3095 0.244 Uiso 1 1 calc R U . . .
H18O H 0.0495 0.6087 0.2698 0.244 Uiso 1 1 calc R U . . .
O87 O 0.50781(14) 0.3246(3) 0.24482(18) 0.0740(12) Uani 1 1 d D . . . .
H87 H 0.530(2) 0.328(4) 0.235(3) 0.089 Uiso 1 1 d D U . . .
C187 C 0.4794(3) 0.2814(6) 0.2057(4) 0.152(5) Uani 1 1 d . . . . .
H18P H 0.4979 0.2408 0.2045 0.227 Uiso 1 1 calc R U . . .
H18Q H 0.4518 0.2645 0.2084 0.227 Uiso 1 1 calc R U . . .
H18R H 0.4692 0.3095 0.1776 0.227 Uiso 1 1 calc R U . . .
O88 O 0.31747(12) 0.30433(19) 0.02859(13) 0.0516(8) Uani 1 1 d D . . . .
H88 H 0.325(2) 0.290(3) 0.0580(14) 0.062 Uiso 1 1 d D U . . .
C188 C 0.3084(2) 0.2400(4) 0.0020(2) 0.0762(19) Uani 1 1 d . . . . .
H18S H 0.3361 0.2093 0.0155 0.114 Uiso 1 1 calc R U . . .
H18T H 0.2814 0.2153 0.0021 0.114 Uiso 1 1 calc R U . . .
H18U H 0.3014 0.2517 -0.0296 0.114 Uiso 1 1 calc R U . . .
O89A O 0.2007(5) 0.5881(7) -0.0636(5) 0.079(3) Uani 0.62 1 d . . P B 1
H89B H 0.1791 0.5839 -0.0513 0.095 Uiso 0.62 1 calc R U P B 1
O89B O 0.2243(9) 0.6088(13) -0.0556(8) 0.092(7) Uani 0.38 1 d . . P B 2
C189 C 0.1957(4) 0.6462(5) -0.0935(3) 0.111(3) Uani 1 1 d . . . . .
H18V H 0.1689 0.6754 -0.0972 0.167 Uiso 1 1 calc R U . B 1
H18W H 0.2244 0.6749 -0.0803 0.167 Uiso 1 1 calc R U . B 1
H18X H 0.1905 0.6281 -0.1235 0.167 Uiso 1 1 calc R U . B 1
O90 O 0.14032(16) 0.8397(3) 0.23378(14) 0.0766(13) Uani 1 1 d D . . . .
H90 H 0.1080 0.8294 0.2238 0.092 Uiso 1 1 calc DR U . . .
C190 C 0.1624(4) 0.8658(7) 0.2767(3) 0.151(5) Uani 1 1 d . . . . .
H19D H 0.1402 0.8691 0.2896 0.226 Uiso 1 1 calc R U . . .
H19E H 0.1884 0.8342 0.2958 0.226 Uiso 1 1 calc R U . . .
H19F H 0.1749 0.9130 0.2760 0.226 Uiso 1 1 calc R U . . .
N101 N 0.0506(2) 0.3887(4) 0.3585(2) 0.096(2) Uani 1 1 d . . . . .
O101 O 0.0175(2) 0.4215(5) 0.3258(3) 0.158(4) Uani 1 1 d . . . . .
O102 O 0.0461(3) 0.3609(6) 0.3882(3) 0.178(4) Uani 1 1 d . . . . .
O103 O 0.0852(2) 0.3771(7) 0.3525(3) 0.203(6) Uani 1 1 d . . . . .
N111 N 0.2535(2) 0.2866(3) 0.35094(19) 0.0746(15) Uani 1 1 d . . . . .
O111 O 0.26683(17) 0.3103(3) 0.32298(15) 0.0757(12) Uani 1 1 d . . . . .
O112 O 0.2837(3) 0.2782(4) 0.39079(18) 0.132(3) Uani 1 1 d . . . . .
O113 O 0.2110(2) 0.2769(4) 0.33714(19) 0.114(2) Uani 1 1 d . . . . .
O201 O 0.3561(2) 0.3625(3) 0.3622(2) 0.1018(18) Uani 1 1 d . . . . .
O202 O 0.5000(6) 0.2341(10) 0.4790(6) 0.299(8) Uiso 1 1 d . . . . .
O211 O 0.0553(4) 0.8324(7) 0.2258(4) 0.217(5) Uiso 1 1 d . . . . .
C211 C 0.0427(4) 0.7660(7) 0.2395(4) 0.126(3) Uiso 1 1 d . . . . .
O212 O 0.2273(2) 1.0486(3) 0.1128(2) 0.1025(17) Uiso 1 1 d . . . . .
C212 C 0.2407(4) 1.0296(6) 0.0789(4) 0.130(4) Uiso 1 1 d . . . . .
O213 O 0.1025(3) 0.0924(5) 0.2541(3) 0.156(3) Uiso 1 1 d D . . . .
C213 C 0.0691(4) 0.0361(7) 0.2223(4) 0.129(4) Uiso 1 1 d . . . . .
O214 O 0.4041(3) 0.8067(5) 0.2417(3) 0.154(3) Uiso 1 1 d . . . . .
C214 C 0.3551(4) 0.8186(6) 0.2032(4) 0.128(4) Uiso 1 1 d . . . . .
O215 O 0.4191(5) 0.3248(8) 0.4375(5) 0.246(6) Uiso 1 1 d . . . . .
C215 C 0.3872(13) 0.3087(19) 0.4620(13) 0.378(18) Uiso 1 1 d . . . . .
O216 O 0.0958(5) 0.6060(7) -0.0631(5) 0.225(5) Uiso 1 1 d . . . . .
C216 C 0.0688(6) 0.5728(10) -0.0421(6) 0.196(7) Uiso 1 1 d . . . . .

loop_
_atom_site_aniso_label
_atom_site_aniso_U_11
_atom_site_aniso_U_22
_atom_site_aniso_U_33
_atom_site_aniso_U_23
_atom_site_aniso_U_13
_atom_site_aniso_U_12
Cu1 0.0281(2) 0.0291(2) 0.0328(2) 0.00361(18) 0.00778(18) 0.00163(17)
Cu2 0.0270(2) 0.0256(2) 0.0308(2) 0.00065(17) 0.00816(18) -0.00063(16)
Cu3 0.0272(2) 0.0282(2) 0.0349(2) 0.00149(18) 0.01015(18) -0.00188(17)
Cu4 0.0309(2) 0.0425(3) 0.0448(3) 0.0023(2) 0.0161(2) -0.0024(2)
Cu5 0.0296(2) 0.0352(2) 0.0283(2) 0.00428(18) 0.00721(18) -0.00447(18)
Cu6 0.0285(2) 0.0341(2) 0.0314(2) 0.00397(19) 0.00643(19) -0.00332(18)
Cu7 0.0257(2) 0.0448(3) 0.0387(3) 0.0047(2) 0.0076(2) -0.00471(19)
Cu8 0.0313(3) 0.0640(4) 0.0561(4) 0.0033(3) 0.0169(2) 0.0003(2)
Cu9 0.0319(2) 0.0392(3) 0.0450(3) 0.0035(2) 0.0146(2) -0.0005(2)
Cu10 0.0265(2) 0.0280(2) 0.0357(2) 0.00342(18) 0.00965(18) -0.00102(17)
Cu11 0.0292(2) 0.0244(2) 0.0390(3) 0.00460(18) 0.01211(19) 0.00068(17)
Cu12 0.0284(2) 0.0325(2) 0.0465(3) 0.0083(2) 0.0125(2) 0.00287(18)
Cu13 0.0352(3) 0.0547(3) 0.0317(3) 0.0021(2) 0.0074(2) -0.0122(2)
Cu14 0.0296(2) 0.0657(4) 0.0363(3) 0.0018(2) 0.0062(2) -0.0139(2)
Cu15 0.0282(3) 0.0721(4) 0.0463(3) 0.0060(3) 0.0062(2) -0.0061(2)
Cu16 0.0348(3) 0.0375(3) 0.0533(3) 0.0035(2) 0.0185(2) -0.0043(2)
Cu17 0.0325(2) 0.0277(2) 0.0514(3) 0.0031(2) 0.0153(2) -0.00198(18)
Cu18 0.0354(3) 0.0265(2) 0.0560(3) 0.0085(2) 0.0168(2) 0.00347(19)
Cu19 0.0376(2) 0.0261(2) 0.0324(2) 0.00286(18) 0.0077(2) -0.00274(18)
Cu20 0.0327(2) 0.0321(2) 0.0387(3) -0.00091(19) 0.0136(2) -0.00136(19)
Cu21 0.0531(3) 0.0289(2) 0.0384(3) 0.0002(2) 0.0153(2) 0.0038(2)
Cu22 0.0416(3) 0.0441(3) 0.0430(3) -0.0047(2) 0.0205(2) 0.0025(2)
Cu23 0.0575(3) 0.0277(2) 0.0364(3) 0.0046(2) 0.0190(2) 0.0096(2)
Cu24 0.0767(4) 0.0412(3) 0.0425(3) 0.0009(2) 0.0327(3) 0.0073(3)
Cu25 0.0626(4) 0.0324(3) 0.0436(3) 0.0078(2) 0.0189(3) 0.0101(2)
Cu26 0.1056(6) 0.0673(5) 0.0489(4) 0.0099(3) 0.0457(4) 0.0194(4)
Cu27 0.0905(5) 0.0450(3) 0.0430(3) 0.0136(3) 0.0363(3) 0.0308(3)
O1 0.0301(12) 0.0263(13) 0.0293(13) 0.0009(10) 0.0096(10) -0.0003(10)
O2 0.0303(13) 0.0306(14) 0.0406(15) 0.0027(11) 0.0145(12) -0.0001(10)
O3 0.0285(13) 0.0289(13) 0.0295(13) 0.0019(10) 0.0066(11) 0.0001(10)
O4 0.0303(13) 0.0335(14) 0.0318(14) 0.0046(11) 0.0105(11) 0.0003(11)
O5 0.0280(12) 0.0251(13) 0.0334(14) 0.0019(10) 0.0090(11) -0.0008(10)
O6 0.0314(13) 0.0285(13) 0.0343(14) 0.0035(11) 0.0108(11) -0.0026(11)
O7 0.0296(13) 0.0340(15) 0.0409(16) 0.0064(12) 0.0100(12) -0.0006(11)
O8 0.0316(14) 0.0358(15) 0.0392(15) 0.0022(12) 0.0115(12) -0.0053(12)
O9 0.0332(14) 0.0345(15) 0.0436(16) 0.0070(12) 0.0153(12) 0.0000(11)
O10 0.0337(14) 0.0278(14) 0.0449(16) 0.0083(12) 0.0127(12) 0.0003(11)
O11 0.0320(14) 0.0434(17) 0.0363(15) 0.0086(13) 0.0072(12) -0.0048(12)
O12 0.0315(14) 0.0538(19) 0.0431(17) 0.0103(14) 0.0088(13) -0.0047(13)
O13 0.0302(13) 0.0349(15) 0.0424(16) 0.0028(12) 0.0105(12) 0.0001(11)
C13 0.035(2) 0.051(3) 0.039(2) -0.0012(19) 0.0064(18) -0.0005(18)
O14 0.0326(15) 0.056(2) 0.0475(18) 0.0029(15) 0.0119(13) -0.0070(14)
C14 0.046(3) 0.061(3) 0.054(3) 0.002(2) 0.018(2) -0.014(2)
O15 0.0540(18) 0.0299(14) 0.0433(17) 0.0045(12) 0.0208(14) 0.0022(13)
C15 0.064(3) 0.063(3) 0.064(3) 0.005(3) 0.029(3) -0.004(3)
O16 0.0536(19) 0.0485(18) 0.0434(17) 0.0031(14) 0.0249(15) 0.0106(15)
C16 0.064(4) 0.091(5) 0.070(4) 0.013(3) 0.036(3) 0.021(3)
O17 0.0433(19) 0.092(3) 0.058(2) 0.014(2) 0.0131(17) 0.0201(19)
C17 0.092(6) 0.166(9) 0.093(6) 0.042(6) 0.035(5) 0.076(6)
O18 0.060(2) 0.0444(18) 0.0478(19) 0.0038(15) 0.0187(16) 0.0193(16)
C18 0.092(5) 0.099(5) 0.066(4) 0.006(4) 0.031(4) 0.054(4)
O19 0.074(2) 0.062(2) 0.069(2) 0.0036(19) 0.049(2) 0.0076(19)
C19 0.083(5) 0.123(6) 0.075(4) 0.016(4) 0.055(4) 0.022(4)
O20 0.055(2) 0.0448(18) 0.063(2) 0.0051(16) 0.0345(18) -0.0024(15)
O21 0.086(3) 0.051(2) 0.050(2) 0.0088(16) 0.041(2) 0.024(2)
O22 0.071(2) 0.0400(18) 0.0483(19) 0.0086(15) 0.0273(17) 0.0209(16)
O23 0.0325(14) 0.0499(18) 0.0334(15) 0.0093(13) 0.0080(12) -0.0072(12)
C21 0.037(2) 0.038(2) 0.0308(19) 0.0054(16) 0.0126(16) -0.0014(16)
C22 0.038(2) 0.046(2) 0.031(2) 0.0008(17) 0.0081(17) -0.0061(18)
O24 0.0389(16) 0.075(2) 0.0304(15) 0.0096(15) 0.0022(13) -0.0120(16)
C28 0.049(3) 0.115(5) 0.036(3) 0.008(3) -0.001(2) -0.020(3)
C23 0.051(3) 0.054(3) 0.032(2) 0.0071(19) 0.0092(19) -0.008(2)
C24 0.055(3) 0.059(3) 0.035(2) 0.010(2) 0.018(2) -0.007(2)
C25 0.040(2) 0.046(2) 0.042(2) 0.0049(19) 0.0163(19) -0.0053(18)
C26 0.037(2) 0.033(2) 0.033(2) 0.0050(16) 0.0119(16) -0.0008(16)
C27 0.0309(18) 0.0316(19) 0.042(2) 0.0047(16) 0.0134(17) -0.0022(15)
N1 0.0286(15) 0.0333(17) 0.0296(16) 0.0016(13) 0.0074(13) -0.0013(13)
O25 0.0277(13) 0.0374(15) 0.0314(14) 0.0040(11) 0.0066(11) -0.0019(11)
O26 0.0329(14) 0.0376(16) 0.0522(18) 0.0143(13) 0.0133(13) 0.0045(12)
C29 0.039(2) 0.038(2) 0.053(3) 0.013(2) 0.016(2) 0.0086(18)
C30 0.044(2) 0.047(3) 0.060(3) 0.017(2) 0.020(2) 0.008(2)
O27 0.0467(18) 0.059(2) 0.062(2) 0.0247(18) 0.0200(17) 0.0027(16)
C36 0.065(3) 0.057(3) 0.072(4) 0.012(3) 0.038(3) 0.000(3)
C31 0.058(3) 0.068(4) 0.065(3) 0.035(3) 0.021(3) 0.011(3)
C32 0.054(3) 0.087(4) 0.066(4) 0.034(3) 0.015(3) 0.016(3)
C33 0.045(3) 0.069(4) 0.062(3) 0.023(3) 0.008(2) 0.007(2)
C34 0.035(2) 0.047(3) 0.058(3) 0.018(2) 0.010(2) 0.0088(19)
C35 0.031(2) 0.052(3) 0.058(3) 0.010(2) 0.007(2) 0.0054(19)
N2 0.0305(17) 0.044(2) 0.051(2) 0.0095(17) 0.0140(16) 0.0025(15)
O28 0.0278(14) 0.0471(18) 0.0546(19) 0.0120(14) 0.0127(13) -0.0014(12)
O29 0.0361(15) 0.0358(16) 0.059(2) -0.0027(14) 0.0170(14) -0.0057(12)
C37 0.036(2) 0.044(2) 0.054(3) -0.003(2) 0.011(2) -0.0093(18)
C38 0.042(3) 0.059(3) 0.074(4) -0.011(3) 0.016(3) -0.006(2)
O30 0.0362(17) 0.060(2) 0.087(3) -0.017(2) 0.0161(18) -0.0065(16)
C44 0.039(3) 0.084(5) 0.129(7) -0.024(4) 0.019(3) 0.001(3)
C39 0.041(3) 0.114(6) 0.105(6) -0.050(5) 0.009(3) -0.017(3)
C40 0.053(4) 0.125(7) 0.106(6) -0.065(5) 0.012(4) -0.018(4)
C41 0.057(3) 0.082(4) 0.082(4) -0.035(4) 0.021(3) -0.010(3)
C42 0.044(2) 0.045(3) 0.054(3) -0.005(2) 0.015(2) -0.004(2)
C43 0.049(2) 0.032(2) 0.052(3) -0.0019(19) 0.017(2) -0.0015(18)
N3 0.0395(18) 0.0285(17) 0.056(2) 0.0060(15) 0.0178(17) -0.0006(14)
O31 0.0427(17) 0.0289(15) 0.077(2) -0.0007(15) 0.0243(17) 0.0010(13)
O32 0.0344(16) 0.073(2) 0.051(2) 0.0003(17) 0.0121(14) -0.0183(16)
C45 0.034(2) 0.079(4) 0.047(3) 0.010(3) 0.003(2) -0.019(2)
C46 0.037(2) 0.090(4) 0.057(3) 0.005(3) 0.011(2) -0.021(3)
O33 0.0382(18) 0.098(3) 0.068(3) -0.006(2) 0.0175(18) -0.026(2)
C52 0.045(3) 0.143(7) 0.080(4) -0.025(5) 0.031(3) -0.033(4)
C47 0.055(4) 0.106(6) 0.122(7) -0.019(5) 0.038(4) -0.041(4)
C48 0.088(6) 0.122(8) 0.258(14) -0.084(9) 0.100(8) -0.074(6)
C49 0.078(5) 0.108(7) 0.242(13) -0.078(8) 0.078(7) -0.055(5)
C50 0.043(3) 0.078(4) 0.105(5) -0.020(4) 0.023(3) -0.029(3)
C51 0.048(3) 0.079(4) 0.083(4) -0.017(3) 0.020(3) -0.024(3)
N4 0.0354(19) 0.069(3) 0.042(2) 0.0007(19) 0.0055(16) -0.0162(18)
O34 0.0431(18) 0.069(2) 0.051(2) -0.0090(17) 0.0129(15) -0.0187(16)
O35 0.0504(17) 0.0257(14) 0.0407(16) 0.0005(12) 0.0077(13) -0.0062(12)
C53 0.051(2) 0.030(2) 0.038(2) -0.0041(16) 0.0187(19) -0.0084(17)
C54 0.065(3) 0.032(2) 0.045(3) -0.0026(19) 0.018(2) -0.007(2)
O36 0.072(2) 0.0258(15) 0.061(2) 0.0017(15) 0.0112(18) -0.0038(15)
C60 0.093(5) 0.027(2) 0.089(5) 0.005(3) 0.011(4) -0.003(3)
C55 0.075(4) 0.028(2) 0.071(3) -0.006(2) 0.030(3) -0.013(2)
C56 0.066(3) 0.041(3) 0.059(3) -0.013(2) 0.022(3) -0.020(2)
C57 0.053(3) 0.043(2) 0.048(3) -0.008(2) 0.022(2) -0.010(2)
C58 0.047(2) 0.033(2) 0.039(2) -0.0067(17) 0.0184(19) -0.0105(17)
C59 0.0354(19) 0.037(2) 0.033(2) -0.0004(16) 0.0132(16) -0.0061(16)
N5 0.0386(17) 0.0290(16) 0.0331(17) 0.0023(13) 0.0124(14) -0.0031(13)
O37 0.0348(14) 0.0306(14) 0.0311(14) 0.0050(11) 0.0091(11) -0.0043(11)
O38 0.0369(15) 0.0392(16) 0.0417(16) -0.0029(13) 0.0145(13) -0.0018(12)
C61 0.0303(19) 0.035(2) 0.046(2) -0.0059(18) 0.0098(17) 0.0059(16)
C62 0.036(2) 0.046(2) 0.049(3) -0.006(2) 0.0127(19) 0.0080(18)
O39 0.0482(18) 0.065(2) 0.0425(18) -0.0113(16) 0.0166(15) -0.0022(16)
C68 0.065(3) 0.079(4) 0.045(3) -0.013(3) 0.016(3) -0.004(3)
C63 0.036(2) 0.051(3) 0.049(3) -0.013(2) 0.0079(19) 0.0066(19)
C64 0.039(2) 0.050(3) 0.069(3) -0.016(2) 0.013(2) -0.004(2)
C65 0.045(3) 0.043(3) 0.064(3) -0.009(2) 0.017(2) -0.005(2)
C66 0.034(2) 0.032(2) 0.052(3) -0.0014(18) 0.0115(18) 0.0030(16)
C67 0.0314(19) 0.0279(19) 0.054(3) -0.0012(17) 0.0148(18) -0.0002(15)
N6 0.0338(16) 0.0268(16) 0.0440(19) 0.0002(14) 0.0142(15) 0.0045(13)
O40 0.0324(13) 0.0272(13) 0.0407(15) 0.0041(11) 0.0125(12) 0.0027(10)
O41 0.0306(14) 0.0379(15) 0.0395(16) 0.0054(12) 0.0078(12) 0.0048(11)
C69 0.0310(19) 0.043(2) 0.036(2) -0.0038(17) 0.0106(16) 0.0080(16)
C70 0.032(2) 0.050(3) 0.041(2) -0.0010(19) 0.0127(18) 0.0076(18)
O42 0.0321(15) 0.0489(19) 0.063(2) 0.0061(16) 0.0145(15) 0.0025(13)
C76 0.037(2) 0.060(3) 0.080(4) 0.002(3) 0.023(2) -0.001(2)
C71 0.032(2) 0.066(3) 0.046(3) 0.001(2) 0.0096(19) 0.008(2)
C72 0.038(2) 0.070(4) 0.056(3) 0.016(3) 0.008(2) 0.019(2)
C73 0.045(3) 0.053(3) 0.052(3) 0.014(2) 0.013(2) 0.018(2)
C74 0.038(2) 0.042(2) 0.036(2) 0.0008(17) 0.0115(17) 0.0129(18)
C75 0.045(2) 0.033(2) 0.032(2) 0.0010(16) 0.0134(17) 0.0087(17)
N7 0.0397(17) 0.0280(16) 0.0313(16) -0.0002(13) 0.0111(14) 0.0019(13)
O43 0.0395(15) 0.0286(14) 0.0356(15) 0.0037(11) 0.0106(12) 0.0005(11)
O44 0.0352(16) 0.066(2) 0.0515(19) 0.0025(16) 0.0204(14) -0.0055(15)
C77 0.049(3) 0.065(3) 0.055(3) -0.005(2) 0.029(2) -0.016(2)
C78 0.050(3) 0.103(5) 0.064(4) -0.014(3) 0.029(3) -0.030(3)
O45 0.0431(19) 0.100(3) 0.067(3) -0.009(2) 0.0270(18) -0.018(2)
C84 0.047(3) 0.166(9) 0.084(5) -0.013(5) 0.029(3) -0.031(4)
C83 0.054(3) 0.075(4) 0.050(3) -0.003(3) 0.025(2) -0.017(3)
N8 0.0423(19) 0.041(2) 0.043(2) -0.0051(16) 0.0196(16) -0.0063(15)
O46 0.0370(15) 0.0398(16) 0.0438(16) -0.0015(13) 0.0168(13) -0.0043(12)
O47 0.0528(18) 0.0332(15) 0.0414(17) 0.0041(13) 0.0117(14) 0.0045(13)
C85 0.067(3) 0.052(3) 0.032(2) -0.002(2) 0.011(2) -0.005(2)
C86 0.064(3) 0.068(4) 0.039(3) -0.002(2) 0.011(2) -0.005(3)
O48 0.051(2) 0.063(2) 0.060(2) 0.0152(18) 0.0101(17) 0.0102(17)
C92 0.057(3) 0.094(5) 0.096(5) 0.040(4) 0.024(3) 0.022(3)
C87 0.062(4) 0.094(5) 0.054(3) -0.004(3) 0.001(3) -0.008(3)
C88 0.084(5) 0.108(6) 0.065(4) -0.021(4) 0.000(4) -0.036(5)
C89 0.105(6) 0.070(4) 0.061(4) -0.023(3) 0.014(4) -0.031(4)
C90 0.076(4) 0.052(3) 0.039(3) -0.011(2) 0.016(2) -0.011(3)
C91 0.103(5) 0.035(2) 0.045(3) -0.006(2) 0.038(3) -0.004(3)
N9 0.081(3) 0.0299(18) 0.048(2) 0.0013(16) 0.036(2) 0.0054(19)
O49 0.104(3) 0.0313(16) 0.071(2) 0.0126(16) 0.058(2) 0.0192(18)
O50 0.101(3) 0.055(2) 0.057(2) -0.0037(18) 0.046(2) -0.016(2)
C93 0.132(6) 0.051(3) 0.084(5) -0.009(3) 0.063(5) -0.025(4)
C99 0.110(6) 0.057(4) 0.078(4) -0.024(3) 0.039(4) -0.021(4)
N10 0.092(4) 0.053(3) 0.046(2) -0.003(2) 0.029(2) 0.012(3)
O52 0.085(3) 0.076(3) 0.0410(19) -0.0023(18) 0.0198(19) 0.033(2)
N11 0.0372(18) 0.0372(19) 0.044(2) 0.0007(16) 0.0092(16) 0.0035(15)
O53 0.0340(14) 0.0320(14) 0.0397(16) 0.0019(12) 0.0092(12) -0.0025(11)
O54 0.077(3) 0.047(2) 0.0437(19) 0.0105(15) 0.0152(18) -0.0024(18)
O55 0.061(2) 0.057(2) 0.051(2) -0.0115(17) 0.0016(17) -0.0106(18)
N12 0.046(2) 0.045(2) 0.048(2) -0.0030(17) 0.0208(18) -0.0105(17)
O56 0.0385(15) 0.0457(18) 0.0423(17) 0.0047(14) 0.0114(13) -0.0102(13)
O57 0.081(3) 0.056(2) 0.046(2) 0.0077(17) 0.0139(19) -0.012(2)
O58 0.060(2) 0.055(2) 0.076(3) -0.0037(19) 0.018(2) -0.0228(18)
O59 0.076(3) 0.068(3) 0.090(3) -0.025(2) 0.032(3) 0.005(2)
N14 0.040(2) 0.047(2) 0.082(3) -0.002(2) 0.029(2) 0.0087(18)
O62 0.060(2) 0.047(2) 0.079(3) 0.0052(18) 0.036(2) 0.0097(16)
O63 0.057(2) 0.048(2) 0.073(3) 0.0009(18) 0.0294(19) 0.0105(17)
O64 0.065(3) 0.061(3) 0.095(3) -0.015(2) 0.028(2) -0.001(2)
N15 0.059(3) 0.089(4) 0.055(3) 0.001(3) 0.005(2) 0.002(3)
O65 0.053(2) 0.085(3) 0.052(2) 0.010(2) -0.0015(18) -0.011(2)
O66 0.073(3) 0.092(4) 0.087(3) 0.005(3) 0.005(3) -0.011(3)
O67 0.119(5) 0.118(5) 0.066(3) 0.017(3) 0.005(3) -0.002(4)
N16 0.078(3) 0.027(2) 0.079(3) 0.001(2) 0.028(3) 0.001(2)
N17 0.063(3) 0.069(3) 0.060(3) 0.011(2) 0.031(2) 0.016(2)
O71 0.084(3) 0.089(3) 0.060(2) -0.004(2) 0.040(2) 0.003(3)
O72 0.072(3) 0.127(4) 0.094(4) 0.042(3) 0.050(3) 0.028(3)
O73 0.092(3) 0.089(3) 0.065(3) -0.009(2) 0.033(3) 0.009(3)
O81 0.057(2) 0.0397(19) 0.075(3) -0.0002(17) 0.0289(19) 0.0074(16)
O82 0.102(3) 0.044(2) 0.062(2) 0.0085(17) 0.042(2) 0.011(2)
O83 0.092(6) 0.086(6) 0.041(4) 0.020(4) 0.015(4) 0.000(5)
C183 0.065(9) 0.116(13) 0.061(9) 0.003(8) 0.016(6) 0.011(8)
O84 0.056(2) 0.074(3) 0.063(2) -0.024(2) 0.0206(19) -0.017(2)
C184 0.108(7) 0.156(10) 0.165(10) -0.112(9) 0.035(7) -0.017(7)
O85 0.067(2) 0.050(2) 0.074(3) 0.0147(19) 0.036(2) -0.0024(18)
C185 0.219(14) 0.123(9) 0.085(6) 0.023(6) 0.064(8) 0.009(9)
O86 0.073(2) 0.055(2) 0.068(2) -0.0030(18) 0.044(2) -0.0002(18)
C186 0.309(18) 0.084(6) 0.190(12) -0.054(7) 0.196(13) -0.042(9)
O87 0.044(2) 0.078(3) 0.095(3) -0.013(2) 0.029(2) 0.0052(19)
C187 0.091(6) 0.121(8) 0.187(11) -0.081(8) 0.016(7) 0.020(6)
O88 0.0444(17) 0.053(2) 0.055(2) -0.0089(16) 0.0201(16) 0.0062(15)
C188 0.067(4) 0.068(4) 0.078(4) -0.028(3) 0.020(3) 0.013(3)
O89A 0.116(10) 0.075(8) 0.063(6) 0.030(5) 0.055(7) 0.036(6)
O89B 0.15(2) 0.081(14) 0.057(10) 0.020(9) 0.060(14) 0.033(13)
C189 0.154(9) 0.082(5) 0.100(6) 0.038(5) 0.059(6) 0.029(5)
O90 0.073(3) 0.107(4) 0.050(2) -0.020(2) 0.028(2) 0.003(2)
C190 0.137(9) 0.225(14) 0.103(7) -0.099(8) 0.066(7) -0.058(9)
N101 0.069(4) 0.141(6) 0.065(4) 0.029(4) 0.021(3) 0.001(4)
O101 0.086(4) 0.246(10) 0.130(6) 0.092(6) 0.039(4) 0.010(5)
O102 0.150(7) 0.268(12) 0.117(6) 0.095(7) 0.063(5) 0.055(7)
O103 0.069(4) 0.411(17) 0.121(6) 0.089(8) 0.037(4) -0.017(6)
N111 0.077(4) 0.080(4) 0.063(3) 0.025(3) 0.029(3) 0.010(3)
O111 0.080(3) 0.086(3) 0.056(2) 0.023(2) 0.027(2) 0.008(2)
O112 0.143(6) 0.167(7) 0.053(3) 0.030(4) 0.015(3) -0.005(5)
O113 0.093(4) 0.148(6) 0.077(3) 0.035(4) 0.017(3) -0.012(4)
O201 0.104(4) 0.071(3) 0.155(5) 0.041(3) 0.081(4) 0.008(3)

loop_
_atom_type_symbol
_atom_type_description
_atom_type_scat_dispersion_real
_atom_type_scat_dispersion_imag
_atom_type_scat_source
C C 0.0043 0.0021 'International Tables Vol C Tables 4.2.6.8 and 6.1.1.4'
H H 0.0000 0.0000 'International Tables Vol C Tables 4.2.6.8 and 6.1.1.4'
N N 0.0082 0.0043 'International Tables Vol C Tables 4.2.6.8 and 6.1.1.4'
O O 0.0142 0.0079 'International Tables Vol C Tables 4.2.6.8 and 6.1.1.4'
Cu Cu 0.2705 1.5628 'International Tables Vol C Tables 4.2.6.8 and 6.1.1.4'

loop_
_geom_angle_atom_site_label_1
_geom_angle_atom_site_label_2
_geom_angle_atom_site_label_3
_geom_angle
O1 Cu1 N7 93.41(13)
O1 Cu1 O41 173.96(12)
N7 Cu1 O41 92.40(13)
O1 Cu1 O25 92.51(11)
N7 Cu1 O25 166.39(14)
O41 Cu1 O25 82.16(11)
O1 Cu1 O3 78.49(10)
N7 Cu1 O3 110.68(12)
O41 Cu1 O3 97.91(11)
O25 Cu1 O3 82.52(11)
O1 Cu1 O60A 83.2(3)
N7 Cu1 O60A 79.1(3)
O41 Cu1 O60A 99.5(3)
O25 Cu1 O60A 89.4(3)
O3 Cu1 O60A 159.6(3)
O3 Cu2 O1 87.83(11)
O3 Cu2 O6 175.31(12)
O1 Cu2 O6 96.86(11)
O3 Cu2 O5 96.84(11)
O1 Cu2 O5 169.14(11)
O6 Cu2 O5 78.58(11)
O3 Cu2 O4 75.48(10)
O1 Cu2 O4 98.87(10)
O6 Cu2 O4 103.89(10)
O5 Cu2 O4 73.01(10)
O3 Cu2 O49 76.99(13)
O1 Cu2 O49 113.92(11)
O6 Cu2 O49 100.79(13)
O5 Cu2 O49 76.76(11)
O4 Cu2 O49 135.81(11)
O8 Cu3 O2 87.10(12)
O8 Cu3 O5 175.54(12)
O2 Cu3 O5 97.22(11)
O8 Cu3 O6 96.71(12)
O2 Cu3 O6 171.14(11)
O5 Cu3 O6 79.17(11)
O8 Cu3 O7 76.94(11)
O2 Cu3 O7 99.08(11)
O5 Cu3 O7 103.37(11)
O6 Cu3 O7 74.14(11)
O2 Cu4 N8 94.07(14)
O2 Cu4 O44 173.12(14)
N8 Cu4 O44 92.39(15)
O2 Cu4 O28 92.09(12)
N8 Cu4 O28 166.28(16)
O44 Cu4 O28 82.11(13)
O2 Cu4 O8 78.37(11)
N8 Cu4 O8 108.50(14)
O44 Cu4 O8 97.34(13)
O28 Cu4 O8 84.74(13)
O1 Cu5 N1 95.33(12)
O1 Cu5 O23 167.80(13)
N1 Cu5 O23 92.12(13)
O1 Cu5 O37 89.48(11)
N1 Cu5 O37 173.38(13)
O23 Cu5 O37 82.39(11)
O1 Cu5 O59 100.63(16)
N1 Cu5 O59 94.97(16)
O23 Cu5 O59 88.30(17)
O37 Cu5 O59 88.59(15)
O7 Cu6 O6 86.06(12)
O7 Cu6 O37 166.88(12)
O6 Cu6 O37 94.25(11)
O7 Cu6 O11 94.34(13)
O6 Cu6 O11 178.90(12)
O37 Cu6 O11 85.12(13)
O7 Cu6 O56 97.24(12)
O6 Cu6 O56 97.29(11)
O37 Cu6 O56 95.73(12)
O11 Cu6 O56 83.69(12)
O12 Cu7 O8 172.17(15)
O12 Cu7 O7 89.80(13)
O8 Cu7 O7 86.00(12)
O12 Cu7 O14 85.47(13)
O8 Cu7 O14 99.04(13)
O7 Cu7 O14 174.38(13)
O12 Cu7 O28 103.03(14)
O8 Cu7 O28 84.03(12)
O7 Cu7 O28 96.37(11)
O14 Cu7 O28 81.79(13)
O12 Cu7 O56 88.26(13)
O8 Cu7 O56 84.86(12)
O7 Cu7 O56 86.02(11)
O14 Cu7 O56 96.84(12)
O28 Cu7 O56 168.44(11)
O17 Cu8 O44 172.94(19)
O17 Cu8 O87 94.0(2)
O44 Cu8 O87 92.43(19)
O17 Cu8 O14 79.92(16)
O44 Cu8 O14 94.01(14)
O87 Cu8 O14 171.01(19)
O17 Cu8 O28 109.28(16)
O44 Cu8 O28 73.11(12)
O87 Cu8 O28 93.96(15)
O14 Cu8 O28 81.94(12)
O17 Cu8 O45 103.65(17)
O44 Cu8 O45 73.67(14)
O87 Cu8 O45 87.98(18)
O14 Cu8 O45 99.85(15)
O28 Cu8 O45 146.78(13)
O20 Cu9 O41 173.80(15)
O20 Cu9 O86 91.49(16)
O41 Cu9 O86 93.99(15)
O20 Cu9 O13 80.74(14)
O41 Cu9 O13 94.21(13)
O86 Cu9 O13 169.03(15)
O20 Cu9 O42 102.34(14)
O41 Cu9 O42 74.88(12)
O86 Cu9 O42 89.09(16)
O13 Cu9 O42 100.08(12)
O20 Cu9 O25 110.83(13)
O41 Cu9 O25 71.80(10)
O86 Cu9 O25 92.98(14)
O13 Cu9 O25 82.69(11)
O42 Cu9 O25 146.68(11)
O3 Cu10 O9 170.95(13)
O3 Cu10 O4 86.22(11)
O9 Cu10 O4 92.00(12)
O3 Cu10 O13 96.20(11)
O9 Cu10 O13 85.66(12)
O4 Cu10 O13 177.56(12)
O3 Cu10 O25 83.70(11)
O9 Cu10 O25 105.31(12)
O4 Cu10 O25 94.98(10)
O13 Cu10 O25 85.00(11)
O3 Cu10 O53 84.30(11)
O9 Cu10 O53 86.70(11)
O4 Cu10 O53 84.81(10)
O13 Cu10 O53 95.72(11)
O25 Cu10 O53 167.98(10)
O4 Cu11 O5 86.62(12)
O4 Cu11 O40 166.33(11)
O5 Cu11 O40 94.07(12)
O4 Cu11 O10 94.05(13)
O5 Cu11 O10 179.32(13)
O40 Cu11 O10 85.26(12)
O4 Cu11 O53 96.99(11)
O5 Cu11 O53 96.92(11)
O40 Cu11 O53 96.47(11)
O10 Cu11 O53 83.11(11)
O2 Cu12 N2 95.75(14)
O2 Cu12 O26 167.56(12)
N2 Cu12 O26 92.18(14)
O2 Cu12 O40 89.29(11)
N2 Cu12 O40 172.48(15)
O26 Cu12 O40 81.96(12)
O2 Cu12 O62 100.51(13)
N2 Cu12 O62 93.20(15)
O26 Cu12 O62 88.57(14)
O40 Cu12 O62 91.37(13)
O34 Cu13 O11 93.59(15)
O34 Cu13 O84 86.96(17)
O11 Cu13 O84 170.59(16)
O34 Cu13 O23 173.92(16)
O11 Cu13 O23 91.08(13)
O84 Cu13 O23 87.80(15)
O34 Cu13 O24 108.66(14)
O11 Cu13 O24 99.36(14)
O84 Cu13 O24 89.34(17)
O23 Cu13 O24 74.34(11)
O34 Cu13 O37 105.91(13)
O11 Cu13 O37 75.23(11)
O84 Cu13 O37 95.58(15)
O23 Cu13 O37 71.56(10)
O24 Cu13 O37 145.29(10)
O32 Cu14 N4 93.50(17)
O32 Cu14 O12 81.27(15)
N4 Cu14 O12 174.58(16)
O32 Cu14 O11 170.98(14)
N4 Cu14 O11 91.59(16)
O12 Cu14 O11 93.42(14)
O32 Cu14 O83 96.2(3)
N4 Cu14 O83 93.3(3)
O12 Cu14 O83 88.7(3)
O11 Cu14 O83 90.9(3)
O32 Cu14 O56 94.46(13)
N4 Cu14 O56 88.69(15)
O12 Cu14 O56 90.28(12)
O11 Cu14 O56 78.21(11)
O83 Cu14 O56 169.0(3)
O17 Cu15 O65 97.63(19)
O17 Cu15 O32 168.83(17)
O65 Cu15 O32 89.39(19)
O17 Cu15 O14 78.25(15)
O65 Cu15 O14 174.12(18)
O32 Cu15 O14 95.33(15)
O17 Cu15 O12 114.10(16)
O65 Cu15 O12 101.79(16)
O32 Cu15 O12 72.57(13)
O14 Cu15 O12 76.40(12)
O17 Cu15 O33 99.35(18)
O65 Cu15 O33 86.81(17)
O32 Cu15 O33 72.26(15)
O14 Cu15 O33 97.94(14)
O12 Cu15 O33 143.63(16)
O20 Cu16 O29 175.68(15)
O20 Cu16 O85 94.70(17)
O29 Cu16 O85 89.06(16)
O20 Cu16 O13 80.39(14)
O29 Cu16 O13 96.12(13)
O85 Cu16 O13 171.72(16)
O20 Cu16 O9 107.88(14)
O29 Cu16 O9 73.54(12)
O85 Cu16 O9 99.00(14)
O13 Cu16 O9 76.41(11)
O20 Cu16 O30 105.84(15)
O29 Cu16 O30 72.14(13)
O85 Cu16 O30 87.66(17)
O13 Cu16 O30 100.06(14)
O9 Cu16 O30 144.89(13)
O29 Cu17 N3 93.80(15)
O29 Cu17 O9 82.68(13)
N3 Cu17 O9 173.28(14)
O29 Cu17 O10 172.43(12)
N3 Cu17 O10 91.32(14)
O9 Cu17 O10 92.76(13)
O29 Cu17 O53 94.71(12)
N3 Cu17 O53 93.69(14)
O9 Cu17 O53 92.30(11)
O10 Cu17 O53 79.38(11)
O31 Cu18 O10 93.03(13)
O31 Cu18 O81 85.24(16)
O10 Cu18 O81 171.92(15)
O31 Cu18 O26 172.92(16)
O10 Cu18 O26 92.58(13)
O81 Cu18 O26 88.60(15)
O31 Cu18 O27 110.50(14)
O10 Cu18 O27 91.03(14)
O81 Cu18 O27 96.97(16)
O26 Cu18 O27 73.69(13)
O31 Cu18 O40 106.64(13)
O10 Cu18 O40 75.45(11)
O81 Cu18 O40 97.46(14)
O26 Cu18 O40 70.69(11)
O27 Cu18 O40 141.03(12)
O1 Cu19 O43 93.48(11)
O1 Cu19 N5 92.73(12)
O43 Cu19 N5 173.09(13)
O1 Cu19 O35 173.41(14)
O43 Cu19 O35 83.13(12)
N5 Cu19 O35 90.39(13)
O1 Cu19 O60B 82.5(2)
O43 Cu19 O60B 79.1(2)
N5 Cu19 O60B 98.7(2)
O35 Cu19 O60B 91.3(2)
O1 Cu19 O22 97.27(11)
O43 Cu19 O22 79.31(12)
N5 Cu19 O22 102.91(13)
O35 Cu19 O22 87.68(13)
O60B Cu19 O22 158.4(2)
O2 Cu20 O46 94.16(12)
O2 Cu20 O38 172.74(12)
O46 Cu20 O38 83.84(13)
O2 Cu20 N6 91.49(13)
O46 Cu20 N6 172.82(14)
O38 Cu20 N6 90.01(14)
O2 Cu20 O63 83.07(12)
O46 Cu20 O63 78.80(13)
O38 Cu20 O63 89.70(13)
N6 Cu20 O63 97.51(13)
O2 Cu20 O21 94.64(12)
O46 Cu20 O21 73.01(12)
O38 Cu20 O21 91.45(12)
N6 Cu20 O21 110.97(13)
O63 Cu20 O21 151.49(13)
O18 Cu21 O15 84.28(14)
O18 Cu21 O90 93.47(17)
O15 Cu21 O90 176.27(17)
O18 Cu21 O35 174.11(14)
O15 Cu21 O35 91.61(14)
O90 Cu21 O35 90.41(17)
O18 Cu21 O36 111.40(14)
O15 Cu21 O36 95.10(15)
O90 Cu21 O36 88.49(18)
O35 Cu21 O36 73.10(12)
O18 Cu21 O43 103.87(13)
O15 Cu21 O43 85.27(11)
O90 Cu21 O43 92.40(17)
O35 Cu21 O43 71.51(11)
O36 Cu21 O43 144.60(11)
O19 Cu22 O16 84.25(15)
O19 Cu22 O38 173.82(16)
O16 Cu22 O38 92.16(13)
O19 Cu22 O88 94.89(16)
O16 Cu22 O88 169.01(15)
O38 Cu22 O88 89.60(14)
O19 Cu22 O39 100.48(16)
O16 Cu22 O39 95.81(14)
O38 Cu22 O39 74.84(13)
O88 Cu22 O39 95.13(14)
O19 Cu22 O46 112.65(15)
O16 Cu22 O46 86.00(12)
O38 Cu22 O46 71.98(11)
O88 Cu22 O46 84.23(13)
O39 Cu22 O46 146.82(12)
N9 Cu23 O47 90.46(17)
N9 Cu23 O15 174.03(17)
O47 Cu23 O15 83.58(13)
N9 Cu23 O22 89.42(18)
O47 Cu23 O22 175.06(15)
O15 Cu23 O22 96.50(15)
N9 Cu23 O43 95.69(14)
O47 Cu23 O43 95.03(13)
O15 Cu23 O43 85.08(12)
O22 Cu23 O43 89.89(13)
N9 Cu23 O75A 84.7(2)
O47 Cu23 O75A 98.3(2)
O15 Cu23 O75A 95.9(2)
O22 Cu23 O75A 76.8(2)
O43 Cu23 O75A 166.70(19)
O50 Cu24 O21 176.72(19)
O50 Cu24 N10 91.0(2)
O21 Cu24 N10 89.9(2)
O50 Cu24 O16 82.02(16)
O21 Cu24 O16 97.07(16)
N10 Cu24 O16 172.99(19)
O50 Cu24 O46 101.00(16)
O21 Cu24 O46 82.02(13)
N10 Cu24 O46 96.97(16)
O16 Cu24 O46 84.66(12)
O50 Cu24 O75B 97.9(4)
O21 Cu24 O75B 79.0(4)
N10 Cu24 O75B 82.5(4)
O16 Cu24 O75B 98.2(4)
O46 Cu24 O75B 161.0(4)
O18 Cu25 O82 173.34(18)
O18 Cu25 O68A 89.4(2)
O82 Cu25 O68A 88.8(2)
O18 Cu25 O68B 96.9(3)
O82 Cu25 O68B 86.3(3)
O18 Cu25 O47 92.96(15)
O82 Cu25 O47 87.24(15)
O68A Cu25 O47 166.0(2)
O68B Cu25 O47 148.6(3)
O18 Cu25 O15 75.45(13)
O82 Cu25 O15 98.27(15)
O68A Cu25 O15 94.1(2)
O68B Cu25 O15 138.2(3)
O47 Cu25 O15 73.18(12)
O18 Cu25 O48 93.05(16)
O82 Cu25 O48 93.33(18)
O68A Cu25 O48 122.3(2)
O68B Cu25 O48 78.2(3)
O47 Cu25 O48 71.46(13)
O15 Cu25 O48 142.07(12)
O19 Cu26 O89B 172.0(7)
O19 Cu26 O89A 162.9(4)
O19 Cu26 O71 93.37(19)
O89B Cu26 O71 92.7(7)
O89A Cu26 O71 89.0(4)
O19 Cu26 O50 93.38(18)
O89B Cu26 O50 78.8(7)
O89A Cu26 O50 92.5(4)
O71 Cu26 O50 151.58(19)
O19 Cu26 O16 77.27(14)
O89B Cu26 O16 101.9(6)
O89A Cu26 O16 89.2(4)
O71 Cu26 O16 135.73(18)
O50 Cu26 O16 72.68(14)
O19 Cu26 O51A 101.1(3)
O89A Cu26 O51A 95.9(4)
O71 Cu26 O51A 80.1(3)
O50 Cu26 O51A 71.6(3)
O16 Cu26 O51A 144.0(3)
O19 Cu26 O51B 89.2(3)
O89B Cu26 O51B 86.3(7)
O71 Cu26 O51B 83.4(3)
O50 Cu26 O51B 69.2(3)
O16 Cu26 O51B 138.5(3)
O19 Cu26 Cu22 36.77(11)
O89B Cu26 Cu22 142.0(6)
O89A Cu26 Cu22 128.8(3)
O71 Cu26 Cu22 118.12(15)
O50 Cu26 Cu22 82.33(11)
O16 Cu26 Cu22 40.51(8)
O51A Cu26 Cu22 129.2(3)
O51B Cu26 Cu22 117.2(3)
O49 Cu27 O52 169.30(17)
O49 Cu27 O21 88.12(17)
O52 Cu27 O21 90.44(18)
O49 Cu27 O22 87.25(17)
O52 Cu27 O22 94.06(17)
O21 Cu27 O22 175.37(19)
O49 Cu27 O75A 96.2(2)
O52 Cu27 O75A 94.4(2)
O21 Cu27 O75A 105.4(2)
O22 Cu27 O75A 75.4(2)
O49 Cu27 O75B 98.3(4)
O52 Cu27 O75B 91.5(4)
O21 Cu27 O75B 74.3(4)
O22 Cu27 O75B 106.6(4)
Cu19 O1 Cu5 109.00(12)
Cu19 O1 Cu1 111.85(13)
Cu5 O1 Cu1 109.79(13)
Cu19 O1 Cu2 114.54(13)
Cu5 O1 Cu2 108.95(12)
Cu1 O1 Cu2 102.51(12)
Cu20 O2 Cu4 111.18(14)
Cu20 O2 Cu12 110.74(14)
Cu4 O2 Cu12 110.71(13)
Cu20 O2 Cu3 112.42(13)
Cu4 O2 Cu3 102.91(13)
Cu12 O2 Cu3 108.62(14)
Cu10 O3 Cu2 107.37(12)
Cu10 O3 Cu1 97.02(12)
Cu2 O3 Cu1 90.53(11)
Cu10 O3 H3 111(3)
Cu2 O3 H3 113(3)
Cu1 O3 H3 135(3)
Cu11 O4 Cu10 100.58(12)
Cu11 O4 Cu2 93.98(11)
Cu10 O4 Cu2 89.88(10)
Cu11 O4 H4 107(3)
Cu10 O4 H4 109(3)
Cu2 O4 H4 148(3)
Cu11 O5 Cu3 115.03(13)
Cu11 O5 Cu2 104.96(13)
Cu3 O5 Cu2 101.35(12)
Cu11 O5 H5 103(3)
Cu3 O5 H5 117(3)
Cu2 O5 H5 116(3)
Cu6 O6 Cu2 114.10(14)
Cu6 O6 Cu3 103.76(12)
Cu2 O6 Cu3 100.77(12)
Cu6 O6 H6 101(3)
Cu2 O6 H6 116(3)
Cu3 O6 H6 122(3)
Cu6 O7 Cu7 100.50(13)
Cu6 O7 Cu3 94.78(11)
Cu7 O7 Cu3 90.32(12)
Cu6 O7 H7 110(3)
Cu7 O7 H7 121(3)
Cu3 O7 H7 134(3)
Cu7 O8 Cu3 105.56(14)
Cu7 O8 Cu4 96.87(13)
Cu3 O8 Cu4 90.98(12)
Cu7 O8 H8 112(4)
Cu3 O8 H8 105(4)
Cu4 O8 H8 141(4)
Cu10 O9 Cu17 104.47(15)
Cu10 O9 Cu16 95.97(12)
Cu17 O9 Cu16 95.52(12)
Cu10 O9 H9 122(3)
Cu17 O9 H9 117(3)
Cu16 O9 H9 116(3)
Cu18 O10 Cu17 113.94(15)
Cu18 O10 Cu11 106.10(14)
Cu17 O10 Cu11 105.73(13)
Cu18 O10 H10 114(3)
Cu17 O10 H10 113(3)
Cu11 O10 H10 103(3)
Cu13 O11 Cu14 113.30(15)
Cu13 O11 Cu6 106.73(14)
Cu14 O11 Cu6 108.29(14)
Cu13 O11 H11 118(4)
Cu14 O11 H11 104(4)
Cu6 O11 H11 105(4)
Cu7 O12 Cu14 106.36(16)
Cu7 O12 Cu15 97.16(14)
Cu14 O12 Cu15 97.62(14)
Cu7 O12 H12 114(4)
Cu14 O12 H12 117(4)
Cu15 O12 H12 122(4)
C13 O13 Cu10 117.2(3)
C13 O13 Cu9 116.8(3)
Cu10 O13 Cu9 105.47(13)
C13 O13 Cu16 117.6(3)
Cu10 O13 Cu16 101.93(12)
Cu9 O13 Cu16 94.69(13)
O13 C13 H13A 109.5
O13 C13 H13B 109.5
H13A C13 H13B 109.5
O13 C13 H13C 109.5
H13A C13 H13C 109.5
H13B C13 H13C 109.5
C14 O14 Cu7 115.4(3)
C14 O14 Cu8 116.2(3)
Cu7 O14 Cu8 107.99(15)
C14 O14 Cu15 118.2(3)
Cu7 O14 Cu15 100.84(15)
Cu8 O14 Cu15 95.52(14)
O14 C14 H14A 109.5
O14 C14 H14B 109.5
H14A C14 H14B 109.5
O14 C14 H14C 109.5
H14A C14 H14C 109.5
H14B C14 H14C 109.5
C15 O15 Cu23 119.6(3)
C15 O15 Cu21 119.4(3)
Cu23 O15 Cu21 106.10(15)
C15 O15 Cu25 118.1(3)
Cu23 O15 Cu25 95.86(13)
Cu21 O15 Cu25 92.32(13)
O15 C15 H15A 109.5
O15 C15 H15B 109.5
H15A C15 H15B 109.5
O15 C15 H15C 109.5
H15A C15 H15C 109.5
H15B C15 H15C 109.5
C16 O16 Cu24 119.5(3)
C16 O16 Cu22 117.6(4)
Cu24 O16 Cu22 105.05(15)
C16 O16 Cu26 119.6(3)
Cu24 O16 Cu26 98.29(15)
Cu22 O16 Cu26 92.00(13)
O16 C16 H16A 109.5
O16 C16 H16B 109.5
H16A C16 H16B 109.5
O16 C16 H16C 109.5
H16A C16 H16C 109.5
H16B C16 H16C 109.5
C17 O17 Cu8 127.5(5)
C17 O17 Cu15 124.4(5)
Cu8 O17 Cu15 105.48(18)
O17 C17 H17A 109.5
O17 C17 H17B 109.5
H17A C17 H17B 109.5
O17 C17 H17C 109.5
H17A C17 H17C 109.5
H17B C17 H17C 109.5
C18 O18 Cu25 121.5(4)
C18 O18 Cu21 126.6(4)
Cu25 O18 Cu21 107.92(17)
O18 C18 H18A 109.5
O18 C18 H18B 109.5
H18A C18 H18B 109.5
O18 C18 H18C 109.5
H18A C18 H18C 109.5
H18B C18 H18C 109.5
C19 O19 Cu26 124.8(4)
C19 O19 Cu22 127.9(4)
Cu26 O19 Cu22 106.46(17)
O19 C19 H19A 109.5
O19 C19 H19B 109.5
H19A C19 H19B 109.5
O19 C19 H19C 109.5
H19A C19 H19C 109.5
H19B C19 H19C 109.5
Cu16 O20 Cu9 104.01(17)
Cu16 O20 H20 127(4)
Cu9 O20 H20 120(4)
Cu27 O21 Cu24 105.8(2)
Cu27 O21 Cu20 137.20(18)
Cu24 O21 Cu20 94.50(13)
Cu27 O21 H21 111(4)
Cu24 O21 H21 112(4)
Cu20 O21 H21 95(4)
Cu27 O22 Cu23 104.92(18)
Cu27 O22 Cu19 135.89(17)
Cu23 O22 Cu19 88.10(13)
Cu27 O22 H22 93(4)
Cu23 O22 H22 105(4)
Cu19 O22 H22 125(4)
C21 O23 Cu5 126.4(3)
C21 O23 Cu13 118.9(2)
Cu5 O23 Cu13 109.45(14)
O23 C21 C26 123.8(4)
O23 C21 C22 118.4(4)
C26 C21 C22 117.8(4)
O24 C22 C23 124.8(4)
O24 C22 C21 113.7(4)
C23 C22 C21 121.5(4)
C22 O24 C28 118.6(4)
C22 O24 Cu13 109.5(2)
C28 O24 Cu13 123.6(3)
O24 C28 H28A 109.5
O24 C28 H28B 109.5
H28A C28 H28B 109.5
O24 C28 H28C 109.5
H28A C28 H28C 109.5
H28B C28 H28C 109.5
C22 C23 C24 120.1(4)
C22 C23 H23A 120.0
C24 C23 H23A 120.0
C25 C24 C23 119.6(4)
C25 C24 H24A 120.2
C23 C24 H24A 120.2
C24 C25 C26 120.8(4)
C24 C25 H25A 119.6
C26 C25 H25A 119.6
C21 C26 C25 120.1(4)
C21 C26 C27 123.5(4)
C25 C26 C27 116.3(4)
N1 C27 C26 124.6(4)
N1 C27 H27A 117.7
C26 C27 H27A 117.7
C27 N1 O25 115.6(3)
C27 N1 Cu5 127.2(3)
O25 N1 Cu5 117.2(2)
N1 O25 Cu1 115.1(2)
N1 O25 Cu10 110.2(2)
Cu1 O25 Cu10 95.91(12)
N1 O25 Cu9 143.3(2)
Cu1 O25 Cu9 94.46(10)
Cu10 O25 Cu9 86.33(9)
C29 O26 Cu12 128.5(3)
C29 O26 Cu18 120.9(3)
Cu12 O26 Cu18 109.96(14)
O26 C29 C30 118.5(4)
O26 C29 C34 122.2(4)
C30 C29 C34 119.3(4)
O27 C30 C31 123.9(5)
O27 C30 C29 115.2(4)
C31 C30 C29 120.8(5)
C30 O27 C36 118.4(4)
C30 O27 Cu18 109.8(3)
C36 O27 Cu18 129.7(3)
O27 C36 H36A 109.5
O27 C36 H36B 109.5
H36A C36 H36B 109.5
O27 C36 H36C 109.5
H36A C36 H36C 109.5
H36B C36 H36C 109.5
C32 C31 C30 119.7(5)
C32 C31 H31A 120.1
C30 C31 H31A 120.1
C33 C32 C31 120.7(5)
C33 C32 H32A 119.7
C31 C32 H32A 119.7
C32 C33 C34 120.8(5)
C32 C33 H33A 119.6
C34 C33 H33A 119.6
C29 C34 C33 118.7(5)
C29 C34 C35 124.3(4)
C33 C34 C35 116.9(4)
N2 C35 C34 124.9(4)
N2 C35 H35A 117.5
C34 C35 H35A 117.5
C35 N2 O28 116.0(4)
C35 N2 Cu12 127.9(3)
O28 N2 Cu12 116.0(3)
N2 O28 Cu4 118.0(2)
N2 O28 Cu8 143.5(2)
Cu4 O28 Cu8 94.86(12)
N2 O28 Cu7 103.9(3)
Cu4 O28 Cu7 93.73(12)
Cu8 O28 Cu7 88.24(11)
C37 O29 Cu17 126.7(3)
C37 O29 Cu16 125.1(3)
Cu17 O29 Cu16 108.06(15)
O29 C37 C42 123.4(4)
O29 C37 C38 116.9(5)
C42 C37 C38 119.7(5)
O30 C38 C39 125.2(5)
O30 C38 C37 115.3(5)
C39 C38 C37 119.5(6)
C38 O30 C44 118.5(5)
C38 O30 Cu16 109.7(3)
C44 O30 Cu16 131.6(4)
O30 C44 H44A 109.5
O30 C44 H44B 109.5
H44A C44 H44B 109.5
O30 C44 H44C 109.5
H44A C44 H44C 109.5
H44B C44 H44C 109.5
C40 C39 C38 120.7(6)
C40 C39 H39A 119.7
C38 C39 H39A 119.7
C41 C40 C39 120.2(6)
C41 C40 H40A 119.9
C39 C40 H40A 119.9
C40 C41 C42 120.6(6)
C40 C41 H41A 119.7
C42 C41 H41A 119.7
C37 C42 C41 119.3(5)
C37 C42 C43 123.9(4)
C41 C42 C43 116.8(5)
N3 C43 C42 126.6(5)
N3 C43 H43A 116.7
C42 C43 H43A 116.7
C43 N3 O31 113.9(4)
C43 N3 Cu17 125.3(3)
O31 N3 Cu17 120.6(3)
N3 O31 Cu18 120.7(3)
C45 O32 Cu14 127.0(4)
C45 O32 Cu15 124.8(4)
Cu14 O32 Cu15 108.10(17)
O32 C45 C50 123.7(5)
O32 C45 C46 116.6(6)
C50 C45 C46 119.7(5)
O33 C46 C47 124.8(6)
O33 C46 C45 114.6(5)
C47 C46 C45 120.6(7)
C46 O33 C52 118.3(5)
C46 O33 Cu15 111.7(3)
C52 O33 Cu15 129.6(5)
O33 C52 H52A 109.5
O33 C52 H52B 109.5
H52A C52 H52B 109.5
O33 C52 H52C 109.5
H52A C52 H52C 109.5
H52B C52 H52C 109.5
C48 C47 C46 119.6(7)
C48 C47 H47A 120.2
C46 C47 H47A 120.2
C47 C48 C49 121.5(8)
C47 C48 H48A 119.3
C49 C48 H48A 119.3
C48 C49 C50 119.5(9)
C48 C49 H49A 120.2
C50 C49 H49A 120.2
C45 C50 C49 118.9(7)
C45 C50 C51 125.0(5)
C49 C50 C51 116.1(7)
N4 C51 C50 124.0(7)
N4 C51 H51A 118.0
C50 C51 H51A 118.0
C51 N4 O34 113.2(5)
C51 N4 Cu14 126.2(5)
O34 N4 Cu14 120.5(3)
N4 O34 Cu13 119.8(3)
C53 O35 Cu19 128.7(3)
C53 O35 Cu21 122.6(3)
Cu19 O35 Cu21 108.70(14)
O35 C53 C58 123.6(4)
O35 C53 C54 117.9(4)
C58 C53 C54 118.5(4)
O36 C54 C55 125.4(4)
O36 C54 C53 113.7(4)
C55 C54 C53 120.9(5)
C54 O36 C60 118.8(4)
C54 O36 Cu21 112.7(3)
C60 O36 Cu21 128.5(4)
O36 C60 H60A 109.5
O36 C60 H60B 109.5
H60A C60 H60B 109.5
O36 C60 H60C 109.5
H60A C60 H60C 109.5
H60B C60 H60C 109.5
C56 C55 C54 120.3(5)
C56 C55 H55A 119.9
C54 C55 H55A 119.9
C57 C56 C55 120.3(5)
C57 C56 H56A 119.8
C55 C56 H56A 119.8
C56 C57 C58 120.6(5)
C56 C57 H57A 119.7
C58 C57 H57A 119.7
C53 C58 C57 119.3(4)
C53 C58 C59 123.2(4)
C57 C58 C59 117.4(4)
N5 C59 C58 124.5(4)
N5 C59 H59A 117.7
C58 C59 H59A 117.7
C59 N5 O37 113.2(3)
C59 N5 Cu19 129.3(3)
O37 N5 Cu19 117.0(2)
N5 O37 Cu6 120.1(2)
N5 O37 Cu5 111.1(2)
Cu6 O37 Cu5 102.75(12)
N5 O37 Cu13 130.6(2)
Cu6 O37 Cu13 92.59(11)
Cu5 O37 Cu13 94.24(11)
C61 O38 Cu20 129.8(3)
C61 O38 Cu22 120.7(3)
Cu20 O38 Cu22 109.10(14)
O38 C61 C66 122.8(4)
O38 C61 C62 118.7(4)
C66 C61 C62 118.5(4)
O39 C62 C63 125.4(5)
O39 C62 C61 114.3(4)
C63 C62 C61 120.4(5)
C62 O39 C68 118.1(4)
C62 O39 Cu22 111.2(3)
C68 O39 Cu22 129.9(4)
O39 C68 H68A 109.5
O39 C68 H68B 109.5
H68A C68 H68B 109.5
O39 C68 H68C 109.5
H68A C68 H68C 109.5
H68B C68 H68C 109.5
C64 C63 C62 121.2(5)
C64 C63 H63A 119.4
C62 C63 H63A 119.4
C63 C64 C65 119.7(5)
C63 C64 H64A 120.2
C65 C64 H64A 120.2
C64 C65 C66 120.5(5)
C64 C65 H65A 119.7
C66 C65 H65A 119.7
C61 C66 C65 119.7(5)
C61 C66 C67 123.8(4)
C65 C66 C67 116.5(4)
N6 C67 C66 124.2(4)
N6 C67 H67A 117.9
C66 C67 H67A 117.9
C67 N6 O40 112.7(4)
C67 N6 Cu20 129.2(3)
O40 N6 Cu20 117.5(2)
N6 O40 Cu12 111.1(2)
N6 O40 Cu11 119.8(2)
Cu12 O40 Cu11 103.73(13)
N6 O40 Cu18 129.7(2)
Cu12 O40 Cu18 94.93(11)
Cu11 O40 Cu18 92.69(11)
C69 O41 Cu1 127.6(3)
C69 O41 Cu9 121.6(3)
Cu1 O41 Cu9 110.83(13)
O41 C69 C74 122.6(4)
O41 C69 C70 118.0(4)
C74 C69 C70 119.4(4)
O42 C70 C71 123.8(4)
O42 C70 C69 115.3(4)
C71 C70 C69 120.9(5)
C70 O42 C76 118.6(4)
C70 O42 Cu9 109.8(3)
C76 O42 Cu9 127.6(3)
O42 C76 H76A 109.5
O42 C76 H76B 109.5
H76A C76 H76B 109.5
O42 C76 H76C 109.5
H76A C76 H76C 109.5
H76B C76 H76C 109.5
C72 C71 C70 119.3(5)
C72 C71 H71A 120.3
C70 C71 H71A 120.3
C73 C72 C71 120.5(4)
C73 C72 H72A 119.7
C71 C72 H72A 119.7
C72 C73 C74 121.2(5)
C72 C73 H73A 119.4
C74 C73 H73A 119.4
C69 C74 C73 118.6(4)
C69 C74 C75 125.0(4)
C73 C74 C75 116.3(4)
N7 C75 C74 124.6(4)
N7 C75 H75A 117.7
C74 C75 H75A 117.7
C75 N7 O43 114.9(3)
C75 N7 Cu1 127.4(3)
O43 N7 Cu1 117.7(2)
N7 O43 Cu19 117.1(2)
N7 O43 Cu21 135.4(2)
Cu19 O43 Cu21 96.65(12)
N7 O43 Cu23 115.1(2)
Cu19 O43 Cu23 101.90(13)
Cu21 O43 Cu23 82.43(9)
C77 O44 Cu4 127.4(3)
C77 O44 Cu8 122.9(3)
Cu4 O44 Cu8 109.58(16)
C82B C77 O44 123.1(7)
C82B C77 C78 117.6(7)
O44 C77 C78 118.5(5)
O44 C77 C82A 122.5(6)
C78 C77 C82A 118.3(6)
C79B C78 O45 121.9(8)
C79B C78 C77 122.4(8)
O45 C78 C77 114.3(5)
O45 C78 C79A 126.6(7)
C77 C78 C79A 117.4(7)
C78 O45 C84 117.9(5)
C78 O45 Cu8 110.0(3)
C84 O45 Cu8 130.9(4)
O45 C84 H84A 109.5
O45 C84 H84B 109.5
H84A C84 H84B 109.5
O45 C84 H84C 109.5
H84A C84 H84C 109.5
H84B C84 H84C 109.5
C80A C79A C78 121.5(11)
C80A C79A H79A 119.3
C78 C79A H79A 119.3
C81A C80A C79A 120.8(12)
C81A C80A H80A 119.6
C79A C80A H80A 119.6
C80A C81A C82A 121.6(11)
C80A C81A H81A 119.2
C82A C81A H81A 119.2
C81A C82A C83 118.9(9)
C81A C82A C77 119.2(9)
C83 C82A C77 120.4(8)
C80B C79B C78 118.7(13)
C80B C79B H79B 120.7
C78 C79B H79B 120.7
C79B C80B C81B 120.1(16)
C79B C80B H80B 119.9
C81B C80B H80B 119.9
C80B C81B C82B 119.4(14)
C80B C81B H81B 120.3
C82B C81B H81B 120.3
C77 C82B C81B 120.2(12)
C77 C82B C83 122.8(10)
C81B C82B C83 114.2(11)
N8 C83 C82A 126.7(6)
N8 C83 C82B 123.7(7)
N8 C83 H83A 116.6
C82A C83 H83A 116.6
N8 C83 H83B 118.1
C82B C83 H83B 118.1
C83 N8 O46 115.2(4)
C83 N8 Cu4 127.0(4)
O46 N8 Cu4 117.8(3)
N8 O46 Cu20 116.4(2)
N8 O46 Cu22 136.1(2)
Cu20 O46 Cu22 95.05(12)
N8 O46 Cu24 114.3(2)
Cu20 O46 Cu24 107.21(13)
Cu22 O46 Cu24 81.19(10)
C85 O47 Cu23 129.2(3)
C85 O47 Cu25 124.4(3)
Cu23 O47 Cu25 106.34(15)
O47 C85 C90 122.7(5)
O47 C85 C86 118.9(5)
C90 C85 C86 118.4(5)
O48 C86 C87 125.1(6)
O48 C86 C85 114.1(5)
C87 C86 C85 120.7(6)
C86 O48 C92 118.2(5)
C86 O48 Cu25 110.8(3)
C92 O48 Cu25 130.9(4)
O48 C92 H92A 109.5
O48 C92 H92B 109.5
H92A C92 H92B 109.5
O48 C92 H92C 109.5
H92A C92 H92C 109.5
H92B C92 H92C 109.5
C86 C87 C88 119.9(7)
C86 C87 H87A 120.1
C88 C87 H87A 120.1
C89 C88 C87 121.5(6)
C89 C88 H88A 119.3
C87 C88 H88A 119.3
C88 C89 C90 120.1(7)
C88 C89 H89A 119.9
C90 C89 H89A 119.9
C85 C90 C89 119.4(6)
C85 C90 C91 123.2(5)
C89 C90 C91 117.3(6)
N9 C91 C90 124.9(5)
N9 C91 H91A 117.6
C90 C91 H91A 117.6
C91 N9 O49 114.8(4)
C91 N9 Cu23 128.3(4)
O49 N9 Cu23 116.8(3)
N9 O49 Cu27 111.0(3)
N9 O49 Cu2 118.7(3)
Cu27 O49 Cu2 92.42(18)
C93 O50 Cu24 129.3(4)
C93 O50 Cu26 124.6(4)
Cu24 O50 Cu26 106.1(2)
O50 C93 C98A 119.8(8)
O50 C93 C94A 112.9(9)
C98A C93 C94A 124.5(10)
O50 C93 C94B 123.1(8)
O50 C93 C98B 125.7(9)
C94B C93 C98B 107.7(11)
C94A O51A C100 120.7(12)
C94A O51A Cu26 110.9(9)
C100 O51A Cu26 128.3(9)
O51A C100 H10A 109.5
O51A C100 H10B 109.5
H10A C100 H10B 109.5
O51A C100 H10C 109.5
H10A C100 H10C 109.5
H10B C100 H10C 109.5
C94B O51B C200 117.3(13)
C94B O51B Cu26 112.6(9)
C200 O51B Cu26 129.6(10)
O51B C200 H20A 109.5
O51B C200 H20B 109.5
H20A C200 H20B 109.5
O51B C200 H20C 109.5
H20A C200 H20C 109.5
H20B C200 H20C 109.5
O51A C94A C93 119.8(12)
O51A C94A C95A 124.4(14)
C93 C94A C95A 115.4(13)
C96A C95A C94A 120.2(15)
C96A C95A H95A 119.9
C94A C95A H95A 119.9
C95A C96A C97A 121.3(17)
C95A C96A H96A 119.4
C97A C96A H96A 119.4
C96A C97A C98A 120.4(15)
C96A C97A H97A 119.8
C98A C97A H97A 119.8
C93 C98A C99 129.2(10)
C93 C98A C97A 115.4(11)
C99 C98A C97A 114.3(11)
O51B C94B C95B 125.3(15)
O51B C94B C93 109.4(12)
C95B C94B C93 125.3(15)
C94B C95B C96B 121(2)
C94B C95B H95B 119.7
C96B C95B H95B 119.7
C97B C96B C95B 119(3)
C97B C96B H96B 120.6
C95B C96B H96B 120.6
C96B C97B C98B 124(2)
C96B C97B H97B 117.9
C98B C97B H97B 117.9
C97B C98B C99 123.5(16)
C97B C98B C93 121.9(16)
C99 C98B C93 110.9(12)
N10 C99 C98A 121.9(8)
N10 C99 C98B 130.3(9)
N10 C99 H99A 119.1
C98A C99 H99A 119.1
N10 C99 H99B 114.8
C98B C99 H99B 114.8
C99 N10 O52 115.1(5)
C99 N10 Cu24 126.4(5)
O52 N10 Cu24 118.5(4)
N10 O52 Cu27 110.8(3)
O55 N11 O54 122.9(4)
O55 N11 O53 119.0(4)
O54 N11 O53 118.1(4)
N11 O53 Cu11 127.1(3)
N11 O53 Cu17 138.6(2)
Cu11 O53 Cu17 87.36(10)
N11 O53 Cu10 127.7(2)
Cu11 O53 Cu10 77.52(9)
Cu17 O53 Cu10 76.53(9)
O58 N12 O57 121.6(4)
O58 N12 O56 119.0(4)
O57 N12 O56 119.3(4)
N12 O56 Cu6 128.6(3)
N12 O56 Cu14 143.0(3)
Cu6 O56 Cu14 84.26(10)
N12 O56 Cu7 124.1(3)
Cu6 O56 Cu7 76.15(9)
Cu14 O56 Cu7 75.09(9)
N13B O59 Cu5 123.1(8)
N13A O59 Cu5 125.4(5)
O61A N13A O59 129.9(10)
O61A N13A O60A 109.9(12)
O59 N13A O60A 119.9(10)
N13A O60A Cu1 132.8(10)
O59 N13B O60B 122.8(13)
O59 N13B O61B 116.1(13)
O60B N13B O61B 120.9(14)
N13B O60B Cu19 95.6(8)
O64 N14 O63 120.3(5)
O64 N14 O62 121.1(5)
O63 N14 O62 118.6(5)
N14 O62 Cu12 119.8(3)
N14 O63 Cu20 100.9(3)
O66 N15 O67 120.6(7)
O66 N15 O65 119.9(5)
O67 N15 O65 119.4(6)
N15 O65 Cu15 119.6(3)
O70B N16 O68B 127.5(9)
O68A N16 O70A 122.9(7)
O68A N16 O69A 120.3(6)
O70A N16 O69A 116.8(7)
O70B N16 O69B 120.8(10)
O68B N16 O69B 110.7(8)
N16 O68A Cu25 119.1(6)
N16 O68B Cu25 116.8(7)
O72 N17 O73 122.6(6)
O72 N17 O71 119.7(5)
O73 N17 O71 117.6(5)
N17 O71 Cu26 112.8(4)
O75A N18A O74A 122.7(13)
O75A N18A O76A 121.2(12)
O74A N18A O76A 115.7(12)
N18A O75A Cu23 130.8(8)
N18A O75A Cu27 116.5(8)
Cu23 O75A Cu27 71.5(2)
O74B N18B O75B 135.5(18)
O74B N18B O76B 111.3(18)
O75B N18B O76B 110.5(18)
N18B O75B Cu24 115.7(13)
N18B O75B Cu27 118.2(13)
Cu24 O75B Cu27 71.2(4)
Cu18 O81 H811 115(5)
Cu18 O81 H812 110(4)
H811 O81 H812 107(7)
C183 O83 Cu14 123.1(9)
C183 O83 H83 109(10)
Cu14 O83 H83 126(10)
O83 C183 H18D 109.5
O83 C183 H18E 109.5
H18D C183 H18E 109.5
O83 C183 H18F 109.5
H18D C183 H18F 109.5
H18E C183 H18F 109.5
C184 O84 Cu13 126.4(5)
C184 O84 H84 107(5)
Cu13 O84 H84 118(5)
O84 C184 H18G 109.5
O84 C184 H18H 109.5
H18G C184 H18H 109.5
O84 C184 H18I 109.5
H18G C184 H18I 109.5
H18H C184 H18I 109.5
C185 O85 Cu16 123.1(6)
C185 O85 H85 104(3)
Cu16 O85 H85 109(3)
O85 C185 H18J 109.5
O85 C185 H18K 109.5
H18J C185 H18K 109.5
O85 C185 H18L 109.5
H18J C185 H18L 109.5
H18K C185 H18L 109.5
C186 O86 Cu9 127.2(5)
C186 O86 H86 99(4)
Cu9 O86 H86 130(4)
O86 C186 H18M 109.5
O86 C186 H18N 109.5
H18M C186 H18N 109.5
O86 C186 H18O 109.5
H18M C186 H18O 109.5
H18N C186 H18O 109.5
C187 O87 Cu8 124.8(5)
C187 O87 H87 90(5)
Cu8 O87 H87 118(5)
O87 C187 H18P 109.5
O87 C187 H18Q 109.5
H18P C187 H18Q 109.5
O87 C187 H18R 109.5
H18P C187 H18R 109.5
H18Q C187 H18R 109.5
C188 O88 Cu22 120.2(3)
C188 O88 H88 105(4)
Cu22 O88 H88 109(4)
O88 C188 H18S 109.5
O88 C188 H18T 109.5
H18S C188 H18T 109.5
O88 C188 H18U 109.5
H18S C188 H18U 109.5
H18T C188 H18U 109.5
C189 O89A Cu26 122.7(9)
C189 O89A H89B 118.6
Cu26 O89A H89B 118.6
C189 O89B Cu26 133.0(16)
O89A C189 H18V 109.5
O89A C189 H18W 109.5
H18V C189 H18W 109.5
O89A C189 H18X 109.5
H18V C189 H18X 109.5
H18W C189 H18X 109.5
C190 O90 Cu21 132.3(6)
C190 O90 H90 113.8
Cu21 O90 H90 113.8
O90 C190 H19D 109.5
O90 C190 H19E 109.5
H19D C190 H19E 109.5
O90 C190 H19F 109.5
H19D C190 H19F 109.5
H19E C190 H19F 109.5
O102 N101 O103 120.8(8)
O102 N101 O101 123.3(8)
O103 N101 O101 114.6(7)
O112 N111 O113 124.8(7)
O112 N111 O111 117.1(7)
O113 N111 O111 118.0(6)

loop_
_geom_bond_atom_site_label_1
_geom_bond_atom_site_label_2
_geom_bond_distance
Cu1 O1 1.940(3)
Cu1 N7 1.946(3)
Cu1 O41 1.947(3)
Cu1 O25 1.983(3)
Cu1 O3 2.321(3)
Cu1 O60A 2.844(14)
Cu2 O3 1.947(3)
Cu2 O1 1.962(3)
Cu2 O6 1.997(3)
Cu2 O5 2.054(3)
Cu2 O4 2.409(3)
Cu2 O49 2.539(4)
Cu3 O8 1.948(3)
Cu3 O2 1.955(3)
Cu3 O5 1.976(3)
Cu3 O6 2.050(3)
Cu3 O7 2.352(3)
Cu4 O2 1.931(3)
Cu4 N8 1.945(4)
Cu4 O44 1.951(3)
Cu4 O28 1.987(3)
Cu4 O8 2.301(3)
Cu5 O1 1.930(3)
Cu5 N1 1.941(3)
Cu5 O23 1.948(3)
Cu5 O37 1.990(3)
Cu5 O59 2.349(4)
Cu6 O7 1.931(3)
Cu6 O6 1.973(3)
Cu6 O37 1.975(3)
Cu6 O11 1.993(3)
Cu6 O56 2.287(3)
Cu7 O12 1.931(3)
Cu7 O8 1.944(3)
Cu7 O7 2.005(3)
Cu7 O14 2.020(3)
Cu7 O28 2.363(4)
Cu7 O56 2.604(4)
Cu8 O17 1.891(4)
Cu8 O44 1.967(3)
Cu8 O87 2.002(4)
Cu8 O14 2.032(4)
Cu8 O28 2.346(3)
Cu8 O45 2.380(4)
Cu9 O20 1.906(3)
Cu9 O41 1.970(3)
Cu9 O86 1.998(4)
Cu9 O13 2.030(3)
Cu9 O42 2.328(3)
Cu9 O25 2.394(3)
Cu10 O3 1.936(3)
Cu10 O9 1.944(3)
Cu10 O4 2.002(3)
Cu10 O13 2.019(3)
Cu10 O25 2.314(3)
Cu10 O53 2.581(3)
Cu11 O4 1.928(3)
Cu11 O5 1.965(3)
Cu11 O40 1.975(3)
Cu11 O10 2.004(3)
Cu11 O53 2.229(3)
Cu12 O2 1.931(3)
Cu12 N2 1.936(4)
Cu12 O26 1.943(3)
Cu12 O40 1.968(3)
Cu12 O62 2.429(4)
Cu13 O34 1.898(3)
Cu13 O11 1.963(3)
Cu13 O84 1.997(4)
Cu13 O23 2.005(3)
Cu13 O24 2.303(3)
Cu13 O37 2.398(3)
Cu14 O32 1.928(3)
Cu14 N4 1.936(5)
Cu14 O12 1.963(4)
Cu14 O11 1.983(3)
Cu14 O83 2.407(8)
Cu14 O56 2.510(3)
Cu15 O17 1.924(4)
Cu15 O65 1.972(4)
Cu15 O32 2.006(4)
Cu15 O14 2.069(3)
Cu15 O12 2.261(3)
Cu15 O33 2.370(4)
Cu16 O20 1.900(4)
Cu16 O29 1.964(3)
Cu16 O85 1.996(4)
Cu16 O13 2.049(3)
Cu16 O9 2.296(3)
Cu16 O30 2.419(4)
Cu17 O29 1.931(3)
Cu17 N3 1.933(4)
Cu17 O9 1.950(3)
Cu17 O10 1.995(3)
Cu17 O53 2.384(3)
Cu18 O31 1.892(3)
Cu18 O10 1.972(3)
Cu18 O81 1.995(4)
Cu18 O26 2.001(3)
Cu18 O27 2.352(4)
Cu18 O40 2.398(3)
Cu19 O1 1.909(3)
Cu19 O43 1.930(3)
Cu19 N5 1.951(3)
Cu19 O35 1.952(3)
Cu19 O60B 2.696(9)
Cu19 O22 2.797(4)
Cu20 O2 1.912(3)
Cu20 O46 1.934(3)
Cu20 O38 1.943(3)
Cu20 N6 1.958(4)
Cu20 O63 2.663(4)
Cu20 O21 2.801(4)
Cu21 O18 1.919(3)
Cu21 O15 1.968(3)
Cu21 O90 1.990(4)
Cu21 O35 2.014(3)
Cu21 O36 2.321(4)
Cu21 O43 2.367(3)
Cu22 O19 1.903(4)
Cu22 O16 1.981(3)
Cu22 O38 1.986(3)
Cu22 O88 2.017(3)
Cu22 O39 2.310(3)
Cu22 O46 2.386(3)
Cu23 N9 1.945(4)
Cu23 O47 1.946(3)
Cu23 O15 1.952(3)
Cu23 O22 1.966(4)
Cu23 O43 2.388(3)
Cu23 O75A 2.621(8)
Cu24 O50 1.931(4)
Cu24 O21 1.946(4)
Cu24 N10 1.973(5)
Cu24 O16 1.976(3)
Cu24 O46 2.440(3)
Cu24 O75B 2.564(17)
Cu25 O18 1.915(4)
Cu25 O82 1.984(4)
Cu25 O68A 2.002(8)
Cu25 O68B 2.017(10)
Cu25 O47 2.024(3)
Cu25 O15 2.317(3)
Cu25 O48 2.434(4)
Cu26 O19 1.903(4)
Cu26 O89B 1.95(3)
Cu26 O89A 2.025(14)
Cu26 O71 2.035(4)
Cu26 O50 2.072(4)
Cu26 O16 2.248(3)
Cu26 O51A 2.349(10)
Cu26 O51B 2.586(11)
Cu27 O49 1.895(4)
Cu27 O52 1.903(5)
Cu27 O21 1.942(4)
Cu27 O22 1.949(3)
Cu27 O75A 2.689(8)
Cu27 O75B 2.753(18)
O3 H3 0.85(3)
O4 H4 0.88(3)
O5 H5 0.85(3)
O6 H6 0.85(3)
O7 H7 0.88(3)
O8 H8 0.82(3)
O9 H9 1.01(3)
O10 H10 0.87(3)
O11 H11 0.87(3)
O12 H12 0.90(3)
O13 C13 1.453(5)
C13 H13A 0.9800
C13 H13B 0.9800
C13 H13C 0.9800
O14 C14 1.442(6)
C14 H14A 0.9800
C14 H14B 0.9800
C14 H14C 0.9800
O15 C15 1.424(7)
C15 H15A 0.9800
C15 H15B 0.9800
C15 H15C 0.9800
O16 C16 1.441(7)
C16 H16A 0.9800
C16 H16B 0.9800
C16 H16C 0.9800
O17 C17 1.439(8)
C17 H17A 0.9800
C17 H17B 0.9800
C17 H17C 0.9800
O18 C18 1.409(7)
C18 H18A 0.9800
C18 H18B 0.9800
C18 H18C 0.9800
O19 C19 1.385(7)
C19 H19A 0.9800
C19 H19B 0.9800
C19 H19C 0.9800
O20 H20 0.85(3)
O21 H21 0.89(3)
O22 H22 0.86(3)
O23 C21 1.334(5)
C21 C26 1.401(6)
C21 C22 1.424(6)
C22 O24 1.373(5)
C22 C23 1.375(6)
O24 C28 1.446(6)
C28 H28A 0.9800
C28 H28B 0.9800
C28 H28C 0.9800
C23 C24 1.402(7)
C23 H23A 0.9500
C24 C25 1.380(6)
C24 H24A 0.9500
C25 C26 1.411(6)
C25 H25A 0.9500
C26 C27 1.458(6)
C27 N1 1.288(5)
C27 H27A 0.9500
N1 O25 1.365(4)
O26 C29 1.347(5)
C29 C30 1.399(7)
C29 C34 1.404(7)
C30 O27 1.370(6)
C30 C31 1.388(7)
O27 C36 1.423(6)
C36 H36A 0.9800
C36 H36B 0.9800
C36 H36C 0.9800
C31 C32 1.383(9)
C31 H31A 0.9500
C32 C33 1.365(9)
C32 H32A 0.9500
C33 C34 1.418(7)
C33 H33A 0.9500
C34 C35 1.462(7)
C35 N2 1.281(6)
C35 H35A 0.9500
N2 O28 1.372(5)
O29 C37 1.351(5)
C37 C42 1.393(7)
C37 C38 1.416(7)
C38 O30 1.356(7)
C38 C39 1.390(8)
O30 C44 1.421(7)
C44 H44A 0.9800
C44 H44B 0.9800
C44 H44C 0.9800
C39 C40 1.384(11)
C39 H39A 0.9500
C40 C41 1.374(9)
C40 H40A 0.9500
C41 C42 1.411(7)
C41 H41A 0.9500
C42 C43 1.444(7)
C43 N3 1.290(6)
C43 H43A 0.9500
N3 O31 1.373(5)
O32 C45 1.332(7)
C45 C50 1.362(10)
C45 C46 1.433(8)
C46 O33 1.363(8)
C46 C47 1.373(9)
O33 C52 1.407(7)
C52 H52A 0.9800
C52 H52B 0.9800
C52 H52C 0.9800
C47 C48 1.339(13)
C47 H47A 0.9500
C48 C49 1.407(12)
C48 H48A 0.9500
C49 C50 1.413(9)
C49 H49A 0.9500
C50 C51 1.478(9)
C51 N4 1.288(7)
C51 H51A 0.9500
N4 O34 1.368(6)
O35 C53 1.341(5)
C53 C58 1.402(6)
C53 C54 1.413(6)
C54 O36 1.372(6)
C54 C55 1.387(7)
O36 C60 1.435(6)
C60 H60A 0.9800
C60 H60B 0.9800
C60 H60C 0.9800
C55 C56 1.379(8)
C55 H55A 0.9500
C56 C57 1.374(7)
C56 H56A 0.9500
C57 C58 1.423(6)
C57 H57A 0.9500
C58 C59 1.448(6)
C59 N5 1.284(5)
C59 H59A 0.9500
N5 O37 1.410(4)
O38 C61 1.348(5)
C61 C66 1.394(7)
C61 C62 1.412(7)
C62 O39 1.367(6)
C62 C63 1.387(7)
O39 C68 1.430(6)
C68 H68A 0.9800
C68 H68B 0.9800
C68 H68C 0.9800
C63 C64 1.364(8)
C63 H63A 0.9500
C64 C65 1.386(8)
C64 H64A 0.9500
C65 C66 1.413(6)
C65 H65A 0.9500
C66 C67 1.449(7)
C67 N6 1.291(5)
C67 H67A 0.9500
N6 O40 1.411(5)
O41 C69 1.345(5)
C69 C74 1.401(7)
C69 C70 1.413(6)
C70 O42 1.368(6)
C70 C71 1.392(6)
O42 C76 1.422(6)
C76 H76A 0.9800
C76 H76B 0.9800
C76 H76C 0.9800
C71 C72 1.387(8)
C71 H71A 0.9500
C72 C73 1.381(8)
C72 H72A 0.9500
C73 C74 1.410(6)
C73 H73A 0.9500
C74 C75 1.447(6)
C75 N7 1.286(5)
C75 H75A 0.9500
N7 O43 1.377(4)
O44 C77 1.345(6)
C77 C82B 1.343(14)
C77 C78 1.423(7)
C77 C82A 1.467(12)
C78 C79B 1.366(16)
C78 O45 1.368(8)
C78 C79A 1.455(14)
O45 C84 1.425(7)
C84 H84A 0.9800
C84 H84B 0.9800
C84 H84C 0.9800
C79A C80A 1.368(17)
C79A H79A 0.9500
C80A C81A 1.350(16)
C80A H80A 0.9500
C81A C82A 1.406(16)
C81A H81A 0.9500
C82A C83 1.434(12)
C79B C80B 1.36(2)
C79B H79B 0.9500
C80B C81B 1.40(2)
C80B H80B 0.9500
C81B C82B 1.43(2)
C81B H81B 0.9500
C82B C83 1.522(14)
C83 N8 1.274(6)
C83 H83A 0.9500
C83 H83B 0.9500
N8 O46 1.376(5)
O47 C85 1.328(6)
C85 C90 1.418(8)
C85 C86 1.420(8)
C86 O48 1.370(7)
C86 C87 1.371(8)
O48 C92 1.450(7)
C92 H92A 0.9800
C92 H92B 0.9800
C92 H92C 0.9800
C87 C88 1.400(11)
C87 H87A 0.9500
C88 C89 1.351(12)
C88 H88A 0.9500
C89 C90 1.420(9)
C89 H89A 0.9500
C90 C91 1.440(9)
C91 N9 1.292(8)
C91 H91A 0.9500
N9 O49 1.383(5)
O50 C93 1.316(8)
C93 C98A 1.354(14)
C93 C94A 1.425(16)
C93 C94B 1.491(17)
C93 C98B 1.539(19)
O51A C94A 1.319(18)
O51A C100 1.452(18)
C100 H10A 0.9800
C100 H10B 0.9800
C100 H10C 0.9800
O51B C94B 1.370(19)
O51B C200 1.42(2)
C200 H20A 0.9800
C200 H20B 0.9800
C200 H20C 0.9800
C94A C95A 1.43(2)
C95A C96A 1.37(2)
C95A H95A 0.9500
C96A C97A 1.40(2)
C96A H96A 0.9500
C97A C98A 1.45(2)
C97A H97A 0.9500
C98A C99 1.415(15)
C94B C95B 1.39(2)
C95B C96B 1.42(3)
C95B H95B 0.9500
C96B C97B 1.32(3)
C96B H96B 0.9500
C97B C98B 1.41(3)
C97B H97B 0.9500
C98B C99 1.496(19)
C99 N10 1.280(9)
C99 H99A 0.9500
C99 H99B 0.9500
N10 O52 1.368(6)
N11 O55 1.214(5)
N11 O54 1.253(5)
N11 O53 1.286(5)
N12 O58 1.236(5)
N12 O57 1.243(5)
N12 O56 1.261(5)
O59 N13B 1.099(14)
O59 N13A 1.244(10)
N13A O61A 1.164(14)
N13A O60A 1.265(16)
N13B O60B 1.247(15)
N13B O61B 1.346(18)
N14 O64 1.222(6)
N14 O63 1.261(6)
N14 O62 1.270(6)
N15 O66 1.233(7)
N15 O67 1.247(7)
N15 O65 1.280(7)
N16 O70B 1.197(13)
N16 O68A 1.203(8)
N16 O68B 1.226(11)
N16 O70A 1.258(9)
N16 O69A 1.289(9)
N16 O69B 1.369(13)
N17 O72 1.225(7)
N17 O73 1.231(6)
N17 O71 1.282(7)
N18A O75A 1.221(13)
N18A O74A 1.222(14)
N18A O76A 1.314(16)
N18B O74B 1.139(19)
N18B O75B 1.17(2)
N18B O76B 1.23(2)
O81 H811 0.89(4)
O81 H812 0.95(4)
O83 C183 1.408(15)
O83 H83 0.94(4)
C183 H18D 0.9800
C183 H18E 0.9800
C183 H18F 0.9800
O84 C184 1.387(9)
O84 H84 0.89(4)
C184 H18G 0.9800
C184 H18H 0.9800
C184 H18I 0.9800
O85 C185 1.339(10)
O85 H85 0.93(3)
C185 H18J 0.9800
C185 H18K 0.9800
C185 H18L 0.9800
O86 C186 1.370(10)
O86 H86 0.97(4)
C186 H18M 0.9800
C186 H18N 0.9800
C186 H18O 0.9800
O87 C187 1.438(10)
O87 H87 0.89(4)
C187 H18P 0.9800
C187 H18Q 0.9800
C187 H18R 0.9800
O88 C188 1.444(7)
O88 H88 0.92(3)
C188 H18S 0.9800
C188 H18T 0.9800
C188 H18U 0.9800
O89A C189 1.428(14)
O89A H89B 0.9500
O89B C189 1.36(2)
C189 H18V 0.9800
C189 H18W 0.9800
C189 H18X 0.9800
O90 C190 1.346(9)
O90 H90 0.9500
C190 H19D 0.9800
C190 H19E 0.9800
C190 H19F 0.9800
N101 O102 1.170(9)
N101 O103 1.228(10)
N101 O101 1.270(9)
N111 O112 1.229(7)
N111 O113 1.234(8)
N111 O111 1.255(7)
O211 C211 1.448(16)
O212 C212 1.407(13)
O213 C213 1.530(14)
O214 C214 1.512(13)
O215 C215 1.58(4)
O216 C216 1.467(19)

loop_
_geom_hbond_atom_site_label_D
_geom_hbond_atom_site_label_H
_geom_hbond_atom_site_label_A
_geom_hbond_distance_DH
_geom_hbond_distance_HA
_geom_hbond_distance_DA
_geom_hbond_angle_DHA
_geom_hbond_site_symmetry_A
O3 H3 O54 0.85(3) 2.39(4) 3.131(5) 146(4) .
O4 H4 O111 0.88(3) 2.04(4) 2.861(5) 156(4) .
O5 H5 O54 0.85(3) 2.32(4) 3.027(5) 141(4) .
O6 H6 O57 0.85(3) 2.38(4) 3.060(5) 137(4) .
O7 H7 O201 0.88(3) 2.19(4) 2.963(6) 146(5) .
O8 H8 O57 0.82(3) 2.40(4) 3.155(5) 154(5) .
O9 H9 O113 1.01(3) 1.77(4) 2.732(6) 159(4) .
O10 H10 O111 0.87(3) 1.92(4) 2.771(6) 165(5) .
O11 H11 O201 0.87(3) 1.89(4) 2.742(6) 170(5) .
O12 H12 O201 0.90(3) 2.39(5) 3.099(6) 136(5) .
O20 H20 O103 0.85(3) 2.17(4) 2.957(9) 153(6) .
O81 H811 O212 0.89(4) 1.77(4) 2.661(7) 176(7) 1_545
O81 H812 O62 0.95(4) 1.88(4) 2.809(6) 166(7) .
O83 H83 O215 0.94(4) 1.80(6) 2.712(18) 164(15) .
O84 H84 O59 0.89(4) 1.86(5) 2.688(6) 155(7) .
O85 H85 O213 0.93(3) 1.80(3) 2.699(10) 163(5) .
O86 H86 O101 0.97(4) 1.79(4) 2.683(8) 152(6) .
O87 H87 O214 0.89(4) 1.94(6) 2.664(10) 138(7) 2_645
O88 H88 O63 0.92(3) 1.85(4) 2.766(6) 172(6) .
O89A H89B O74A 0.95 1.98 2.638(17) 124.2 .
O90 H90 O211 0.95 1.72 2.611(13) 155.8 .

loop_
_platon_squeeze_void_nr
_platon_squeeze_void_average_x
_platon_squeeze_void_average_y
_platon_squeeze_void_average_z
_platon_squeeze_void_volume
_platon_squeeze_void_count_electrons
_platon_squeeze_void_content
1 0.013 0.792 0.440 7 0 ' '
2 0.013 0.708 0.940 7 0 ' '
3 0.228 0.594 0.511 219 53 '3 MeOH (= 54 e)'
4 0.228 0.906 1.011 219 53 '3 MeOH (= 54 e)'
5 0.500 0.000 0.500 233 55 '3 MeOH (= 54 e)'
6 0.500 0.500 1.000 233 55 '3 MeOH (= 54 e)'
7 0.495 0.678 0.212 43 7 ' '
8 0.495 0.822 0.712 43 7 ' '
9 0.505 0.178 0.288 43 7 ' '
10 0.505 0.322 0.788 43 7 ' '
11 0.772 0.406 0.489 219 53 '3 MeOH (= 54 e)'
12 0.772 0.094 0.989 219 53 '3 MeOH (= 54 e)'
13 0.987 0.292 0.059 7 0 ' '
14 0.987 0.208 0.559 7 0 ' '
